data_7712856
loop_
_publ_author_name
'Li, Ru-Jin'
'de Montmollin, Jean'
'Fadaei-Tirani, Farzaneh'
'Scopelliti, Rosario'
'Severin, Kay'

_publ_section_title
;
 Construction of Pd-based coordination cages with three geometrically
 distinct ligands.
;
_journal_name_full 'Dalton transactions (Cambridge, England : 2003)'
_journal_paper_doi 10.1039/d3dt00248a
_journal_year 2023
_chemical_formula_moiety 'C136 H88 N16 Pd4'
_chemical_formula_sum 'C136 H88 N16 Pd4'
_chemical_formula_weight 2371.82
_space_group_crystal_system triclinic
_space_group_IT_number 2
_space_group_name_Hall '-P 1'
_space_group_name_H-M_alt 'P -1'
_atom_sites_solution_hydrogens geom
_atom_sites_solution_primary dual
_atom_sites_solution_secondary difmap
_audit_creation_date 2023-01-17
_audit_creation_method
;
Olex2 1.5
(compiled 2022.04.07 svn.rca3783a0 for OlexSys, GUI svn.r6498)
;
_audit_update_record
;
2023-01-17 deposited with the CCDC.	2023-04-14 downloaded from the CCDC.
;
_cell_angle_alpha 91.918(2)
_cell_angle_beta 109.850(3)
_cell_angle_gamma 91.610(2)
_cell_formula_units_Z 2
_cell_length_a 19.4282(7)
_cell_length_b 21.0392(5)
_cell_length_c 24.7683(6)
_cell_measurement_reflns_used 30138
_cell_measurement_temperature 140.00(10)
_cell_measurement_theta_max 68.6190
_cell_measurement_theta_min 2.4120
_cell_volume 9508.9(5)
_computing_cell_refinement 'CrysAlisPro 1.171.42.75a (Rigaku OD, 2022)'
_computing_data_collection 'CrysAlisPro 1.171.42.75a (Rigaku OD, 2022)'
_computing_data_reduction 'CrysAlisPro 1.171.42.75a (Rigaku OD, 2022)'
_computing_molecular_graphics 'Olex2 1.5 (Dolomanov et al., 2009)'
_computing_publication_material 'Olex2 1.5 (Dolomanov et al., 2009)'
_computing_structure_refinement 'ShelXL 2018/3 (Sheldrick, 2015)'
_computing_structure_solution 'ShelXT 2018/2 (Sheldrick, 2015)'
_diffrn_ambient_environment N~2~
_diffrn_ambient_temperature 140.00(10)
_diffrn_detector 'Hybrid Pixel Array Detector'
_diffrn_detector_area_resol_mean 10.0000
_diffrn_detector_type 'HyPix-Arc 150'
_diffrn_measured_fraction_theta_full 0.997
_diffrn_measured_fraction_theta_max 0.997
_diffrn_measurement_details
;
List of Runs (angles in degrees, time in seconds):

  # Type    Start    End  Width  t~exp~   \w     \q     \k     \f   Frames
#--------------------------------------------------------------------------
  1  \w     29.00  54.00   0.50   10.00    --   66.35 -95.00 175.00   50
  2  \w    -56.00 -30.00   0.50   10.00    --  -67.54  95.00 -74.00   52
  3  \w     31.00  77.00   0.50   10.00    --   68.22 -95.00 175.00   92
  4  \w    -69.00 -32.00   0.50   10.00    --  -70.49  95.00 -74.00   74
  5  \w     40.00  65.00   0.50   17.00    --   78.25 -95.00 175.00   50
  6  \w     42.00  67.00   0.50   17.00    --   79.39 -95.00 175.00   50
  7  \w     31.00  74.00   0.50   10.00    --   66.35-125.00  30.00   86
  8  \w     36.00  74.00   0.50   10.00    --   66.35 -95.00 120.00   76
  9  \w     37.00 111.00   0.50   10.00    --   66.35  15.00 -60.00  148
 10  \w     37.00 102.00   0.50   10.00    --   66.35  15.00-120.00  130
 11  \w   -105.00 -80.00   0.50   10.00    --  -67.54   0.00  60.00   50
 12  \w     31.00  71.00   0.50   10.00    --   68.22 -95.00  30.00   80
 13  \w     70.00 108.00   0.50   10.00    --   68.22  15.00-180.00   76
 14  \w     32.00  57.00   0.50   10.00    --   68.22 -95.00-120.00   50
 15  \w     37.00  66.00   0.50   10.00    --   68.22  15.00-180.00   58
 16  \w     26.00  95.00   0.50   10.00    --   68.22-125.00 120.00  138
 17  \w   -107.00 -75.00   0.50   10.00    --  -70.49   0.00-150.00   64
 18  \w    -97.00 -33.00   0.50   10.00    --  -70.49 125.00   0.00  128
 19  \w   -108.00 -76.00   0.50   10.00    --  -70.49   0.00   0.00   64
 20  \w    -96.00 -30.00   0.50   10.00    --  -70.49 125.00-150.00  132
 21  \w   -106.00 -33.00   0.50   10.00    --  -70.49   0.00  90.00  146
 22  \w   -106.00 -74.00   0.50   10.00    --  -70.49   0.00  60.00   64
 23  \w     94.00 120.00   0.50   17.00    --   73.81-154.00  97.27   52
 24  \w   -112.00 -38.00   0.50   17.00    --  -75.68 141.00 133.68  148
 25  \w   -122.00 -50.00   0.50   17.00    --  -75.68 159.00  18.59  144
 26  \w    -60.00 -35.00   0.50   17.00    --  -75.68 145.00 -65.83   50
 27  \w   -115.00 -87.00   0.50   17.00    --  -75.68 145.00 -65.83   56
 28  \w     39.00  71.00   0.50   17.00    --   78.25-125.00  60.00   64
 29  \w     79.00 104.00   0.50   17.00    --   78.25-125.00  90.00   50
 30  \w     47.00 123.00   0.50   17.00    --   78.25  15.00  90.00  152
 31  \w     78.00 105.00   0.50   17.00    --   78.25-125.00   0.00   54
 32  \w     43.00  72.00   0.50   17.00    --   78.25 -95.00-120.00   58
 33  \w     58.00  87.00   0.50   17.00    --   78.25 -95.00 -90.00   58
 34  \w     47.00 121.00   0.50   17.00    --   78.25  15.00-120.00  148
 35  \w     44.00  69.00   0.50   17.00    --   78.25-125.00  90.00   50
 36  \w     52.00 103.00   0.50   17.00    --   78.25-125.00-180.00  102
 37  \w     37.00  63.00   0.50   17.00    --   78.25-125.00   0.00   52
 38  \w     54.00  80.00   0.50   17.00    --   78.25  15.00  30.00   52
 39  \w     74.00 105.00   0.50   17.00    --   78.25-125.00  60.00   62
 40  \w     38.00 105.00   0.50   17.00    --   78.25-125.00-150.00  134
 41  \w     52.00 104.00   0.50   17.00    --   79.39  15.00-180.00  104
 42  \w     65.00 124.00   0.50   17.00    --   79.39  15.00 -60.00  118
 43  \w     81.00 106.00   0.50   17.00    --   79.39-125.00-120.00   50
 44  \w     55.00  80.00   0.50   17.00    --   79.39-125.00-120.00   50
 45  \w     43.00 103.00   0.50   17.00    --   79.39-125.00 -30.00  120
 46  \w     81.00 106.00   0.50   17.00    --   79.39-125.00 -60.00   50
 47  \w     81.00 106.00   0.50   17.00    --   79.39-125.00 120.00   50
 48  \w     56.00  83.00   0.50   17.00    --   79.39 -95.00 -30.00   54
 49  \w     81.00 106.00   0.50   17.00    --   79.39-125.00  30.00   50
 50  \w     81.00 106.00   0.50   17.00    --   79.39-125.00 -90.00   50
 51  \w     46.00  73.00   0.50   17.00    --   79.39-125.00 -90.00   54
 52  \w     81.00 106.00   0.50   17.00    --   79.39-125.00 150.00   50
 53  \w     81.00 106.00   0.50   17.00    --   79.39-125.00-180.00   50
 54  \w     92.00 119.00   0.50   17.00    --   79.39  15.00 -30.00   54
;
_diffrn_measurement_device 'four-circle diffractometer'
_diffrn_measurement_device_type 'XtaLAB Synergy R, DW system, HyPix-Arc 150'
_diffrn_measurement_method '\w scans'
_diffrn_orient_matrix_type 'CrysAlisPro convention (1999,Acta A55,543-557)'
_diffrn_orient_matrix_UB_11 0.0467530000
_diffrn_orient_matrix_UB_12 0.0008129000
_diffrn_orient_matrix_UB_13 -0.0392968000
_diffrn_orient_matrix_UB_21 -0.0619863000
_diffrn_orient_matrix_UB_22 -0.0372433000
_diffrn_orient_matrix_UB_23 -0.0475506000
_diffrn_orient_matrix_UB_31 -0.0330393000
_diffrn_orient_matrix_UB_32 0.0631621000
_diffrn_orient_matrix_UB_33 -0.0240166000
_diffrn_radiation_monochromator mirror
_diffrn_radiation_probe x-ray
_diffrn_radiation_type 'Cu K\a'
_diffrn_radiation_wavelength 1.54184
_diffrn_reflns_av_R_equivalents 0.0789
_diffrn_reflns_av_unetI/netI 0.0442
_diffrn_reflns_Laue_measured_fraction_full 0.997
_diffrn_reflns_Laue_measured_fraction_max 0.997
_diffrn_reflns_limit_h_max 16
_diffrn_reflns_limit_h_min -16
_diffrn_reflns_limit_k_max 17
_diffrn_reflns_limit_k_min -15
_diffrn_reflns_limit_l_max 20
_diffrn_reflns_limit_l_min -20
_diffrn_reflns_number 70982
_diffrn_reflns_point_group_measured_fraction_full 0.997
_diffrn_reflns_point_group_measured_fraction_max 0.997
_diffrn_reflns_theta_full 39.973
_diffrn_reflns_theta_max 39.973
_diffrn_reflns_theta_min 2.420
_diffrn_source 'Rotating-anode X-ray tube'
_diffrn_source_type 'Rigaku (Cu) X-ray Source'
_exptl_absorpt_coefficient_mu 3.278
_exptl_absorpt_correction_T_max 1.000
_exptl_absorpt_correction_T_min 0.710
_exptl_absorpt_correction_type gaussian
_exptl_absorpt_process_details
;
CrysAlisPro 1.171.42.75a (Rigaku Oxford Diffraction, 2022)
Numerical absorption correction based on Gaussian integration over
a multifaceted crystal model.
Empirical absorption correction using spherical harmonics
as implemented in SCALE3 ABSPACK scaling algorithm
;
_exptl_crystal_colour colourless
_exptl_crystal_colour_primary colourless
_exptl_crystal_density_diffrn 0.828
_exptl_crystal_description prism
_exptl_crystal_F_000 2400
_exptl_crystal_size_max 0.16
_exptl_crystal_size_mid 0.12
_exptl_crystal_size_min 0.09
_refine_diff_density_max 0.913
_refine_diff_density_min -0.858
_refine_diff_density_rms 0.123
_refine_ls_extinction_method none
_refine_ls_goodness_of_fit_ref 1.671
_refine_ls_hydrogen_treatment constr
_refine_ls_matrix_type full
_refine_ls_number_parameters 1153
_refine_ls_number_reflns 11503
_refine_ls_number_restraints 2382
_refine_ls_restrained_S_all 1.574
_refine_ls_R_factor_all 0.1428
_refine_ls_R_factor_gt 0.1177
_refine_ls_shift/su_max 0.000
_refine_ls_shift/su_mean 0.000
_refine_ls_structure_factor_coef Fsqd
_refine_ls_weighting_details 'w=1/[\s^2^(Fo^2^)+(0.2000P)^2^] where P=(Fo^2^+2Fc^2^)/3'
_refine_ls_weighting_scheme calc
_refine_ls_wR_factor_gt 0.3805
_refine_ls_wR_factor_ref 0.4032
_reflns_Friedel_coverage 0.000
_reflns_number_gt 7922
_reflns_number_total 11503
_reflns_threshold_expression 'I > 2\s(I)'
_cod_data_source_file d3dt00248a2.cif
_cod_data_source_block rj-100
_cod_depositor_comments
;
The following automatic conversions were performed:

data item '_exptl_absorpt_correction_type' value 'Gaussian' was
changed to 'gaussian' in accordance with the
/home/data/users/saulius/crontab/automatic-downloads/rss-feeds/RSC/lib/dictionaries/cif_core.dic
dictionary named 'cif_core.dic' version 2.4.2 last updated on
2011-04-26.

Automatic conversion script
Id: cif_fix_values 8170 2020-07-09 18:12:32Z antanas 
;
_cod_original_cell_volume 9508.8(5)
_cod_database_code 7712856
_shelx_shelxl_version_number 2018/3
_audit_contact_author 'Farzaneh Fadaei Tirani'
_chemical_oxdiff_formula 'C136 H88 N16 Pd4 B8 F32'
_shelx_space_group_comment
;
The symmetry employed for this shelxl refinement is uniquely defined
by the following loop, which should always be used as a source of
symmetry information in preference to the above space-group names.
They are only intended as comments.
;
_shelx_estimated_absorpt_t_max 0.757
_shelx_estimated_absorpt_t_min 0.622
_olex2_refinement_description
;
1. Fixed Uiso
 At 1.2 times of:
  All C(H) groups
2. Restrained distances
 C126-C124 = C132-C130 = C104-C103 = C102-C100 = C96-C95 = C94-C91 = C8-C7 =
 C6-C4 = C24-C22 = C18-C16 = C34-C31 = C36-C35 = C42-C40 = C44-C43 = C116-C115 =
  C114-C112 = C64-C63 = C62-C60 = C56-C55 = C54-C51 = C74-C71 = C76-C75 = C82-
 C80 = C84-C83
 1.5 with sigma of 0.01
 C115-C114 = C7-C6 = C43-C42 = C83-C82 = C75-C74 = C35-C34 = C95-C94 = C55-C54
 = C63-C62 = C103-C102
 1.15 with sigma of 0.01
 C127-C124 \\sim C124-C131
 with sigma of 0.02
 C129-C132 \\sim C132-C131
 with sigma of 0.02
3. Uiso/Uaniso restraints and constraints
All non-hydrogen atoms have similar U: within 2A with sigma of 0.005 and sigma
for terminal atoms of 0.01 within 2A
4. Rigid body (RIGU) restrains
 All non-hydrogen atoms
 with sigma for 1-2 distances of 0.004 and sigma for 1-3 distances of 0.004
5.a Aromatic/amide H refined with riding coordinates:
 C1(H1), C2(H2), C3(H3), C5(H5), C9(H9), C12(H12), C11(H11), C10(H10),
 C13(H13), C14(H14), C15(H15), C17(H17), C25(H25), C28(H28), C27(H27), C26(H26),
  C33(H33), C32(H32), C30(H30), C29(H29), C66(H66), C65(H65), C68(H68),
 C67(H67), C69(H69), C70(H70), C72(H72), C73(H73), C87(H87), C88(H88), C85(H85),
  C86(H86), C93(H93), C92(H92), C90(H90), C89(H89), C109(H109), C110(H110),
 C111(H111), C113(H113), C117(H117), C120(H120), C119(H119), C118(H118),
 C121(H121), C122(H122), C123(H123), C125(H125), C23(H23), C21(H21), C20(H20),
 C19(H19), C37(H37), C38(H38), C39(H39), C41(H41), C45(H45), C46(H46), C47(H47),
  C48(H48), C50(H50), C49(H49), C53(H53), C52(H52), C59(H59), C58(H58),
 C57(H57), C61(H61), C81(H81), C77(H77), C78(H78), C79(H79), C101(H101),
 C99(H99), C98(H98), C97(H97), C108(H108), C107(H107), C106(H106), C105(H105),
 C127(H127), C128(H128), C129(H129), C131(H131), C136(H136), C135(H135),
 C134(H134), C133(H133)
5.b Fitted hexagon refined as free rotating group:
 N1(C1,C2,C3,C4,C5), N2(C9,C8,C12,C11,C10), N3(C13,C14,C15,C16,C17), N4(C25,
 C24,C28,C27,C26), N5(C33,C32,C31,C30,C29), N8(C66,C65,C64,C68,C67), N9(C69,C70,
 C71,C72,C73), N10(C87,C88,C84,C85,C86), N11(C93,C92,C91,C90,C89), N13(C109,
 C110,C111,C112,C113), N14(C117,C116,C120,C119,C118), N15(C121,C122,C123,C124,
 C125), C18(C23,C22,C21,C20,C19), C36(C37,C38,C39,C40,C41), C51(C50,C49,N7,C53,
 C52), C60(C59,C58,C57,C56,C61), C80(C81,C76,C77,C78,C79), C96(C101,C100,C99,
 C98,C97), C104(C108,C107,N12,C106,C105), C126(C127,C128,C129,C130,C131),
 C132(C136,C135,C134,N16,C133)
;
_smtbx_masks_void_probe_radius 1.2
_smtbx_masks_void_truncation_radius 1.2
_olex2_submission_special_instructions 'No special instructions were received'
_oxdiff_exptl_absorpt_empirical_details
;
Empirical correction (ABSPACK) includes:
- Absorption correction using spherical harmonics
- Frame scaling
- Detector area scaling
- B-factor correction
;
_oxdiff_exptl_absorpt_empirical_full_max 12.104
_oxdiff_exptl_absorpt_empirical_full_min 0.193

loop_
_space_group_symop_operation_xyz
'x, y, z'
'-x, -y, -z'

loop_
_atom_site_label
_atom_site_type_symbol
_atom_site_fract_x
_atom_site_fract_y
_atom_site_fract_z
_atom_site_U_iso_or_equiv
_atom_site_adp_type
_atom_site_occupancy
_atom_site_site_symmetry_order
_atom_site_calc_flag
_atom_site_refinement_flags_posn
_atom_site_refinement_flags_adp
_atom_site_refinement_flags_occupancy
_atom_site_disorder_assembly
_atom_site_disorder_group
Pd1 Pd 0.13244(10) 0.13185(6) 0.83047(6) 0.1080(8) Uani 1 1 d . U . . .
Pd2 Pd 0.55975(11) 0.25714(8) 0.88234(7) 0.1317(8) Uani 1 1 d . U . . .
Pd3 Pd 0.24844(12) 0.11756(8) 0.18346(6) 0.1384(9) Uani 1 1 d . U . . .
Pd4 Pd 0.12252(11) 0.48552(8) 0.23634(7) 0.1201(8) Uani 1 1 d . U . . .
N1 N 0.1899(10) 0.0716(6) 0.8879(5) 0.148(4) Uani 1 1 d G U . . .
C1 C 0.1573(7) 0.0328(7) 0.9175(7) 0.156(4) Uani 1 1 d G U . . .
H1 H 0.105406 0.028107 0.905540 0.187 Uiso 1 1 calc R U . . .
C2 C 0.2005(10) 0.0009(6) 0.9645(6) 0.159(4) Uani 1 1 d G U . . .
H2 H 0.178159 -0.025604 0.984706 0.191 Uiso 1 1 calc R U . . .
C3 C 0.2764(10) 0.0078(7) 0.9820(5) 0.158(4) Uani 1 1 d G U . . .
H3 H 0.305895 -0.013971 1.014108 0.189 Uiso 1 1 calc R U . . .
C4 C 0.3090(7) 0.0467(8) 0.9524(7) 0.153(4) Uani 1 1 d DG U . . .
C5 C 0.2658(10) 0.0786(6) 0.9054(7) 0.149(4) Uani 1 1 d G U . . .
H5 H 0.288126 0.105086 0.885176 0.179 Uiso 1 1 calc R U . . .
N2 N 0.5739(11) 0.1920(6) 0.9422(6) 0.158(4) Uani 1 1 d G U . . .
C9 C 0.5139(8) 0.1560(8) 0.9445(6) 0.158(4) Uani 1 1 d G U . . .
H9 H 0.467133 0.160122 0.916119 0.189 Uiso 1 1 calc R U . . .
C8 C 0.5224(8) 0.1141(7) 0.9883(8) 0.158(4) Uani 1 1 d DG U . . .
C12 C 0.5909(10) 0.1081(6) 1.0298(6) 0.160(4) Uani 1 1 d G U . . .
H12 H 0.596684 0.079490 1.059715 0.193 Uiso 1 1 calc R U . . .
C11 C 0.6509(8) 0.1441(8) 1.0275(6) 0.162(4) Uani 1 1 d G U . . .
H11 H 0.697700 0.140003 1.055886 0.195 Uiso 1 1 calc R U . . .
C10 C 0.6424(9) 0.1860(7) 0.9837(8) 0.163(4) Uani 1 1 d G U . . .
H10 H 0.683433 0.210576 0.982174 0.195 Uiso 1 1 calc R U . . .
N3 N 0.1486(7) 0.1922(5) 0.8974(4) 0.115(2) Uani 1 1 d G U . . .
C13 C 0.1058(6) 0.1863(5) 0.9321(5) 0.120(3) Uani 1 1 d G U . . .
H13 H 0.070144 0.152281 0.924727 0.144 Uiso 1 1 calc R U . . .
C14 C 0.1150(7) 0.2302(6) 0.9775(5) 0.123(3) Uani 1 1 d G U . . .
H14 H 0.085746 0.226144 1.001136 0.148 Uiso 1 1 calc R U . . .
C15 C 0.1672(8) 0.2800(5) 0.9882(4) 0.123(3) Uani 1 1 d G U . . .
H15 H 0.173509 0.309939 1.019216 0.148 Uiso 1 1 calc R U . . .
C16 C 0.2100(7) 0.2859(5) 0.9535(5) 0.121(3) Uani 1 1 d DG U . . .
C17 C 0.2008(6) 0.2420(6) 0.9082(5) 0.117(3) Uani 1 1 d G U . . .
H17 H 0.230069 0.246008 0.884478 0.140 Uiso 1 1 calc R U . . .
N4 N 0.5399(9) 0.3168(5) 0.9384(5) 0.137(3) Uani 1 1 d G U . . .
C25 C 0.4695(7) 0.3288(6) 0.9374(5) 0.137(3) Uani 1 1 d G U . . .
H25 H 0.428540 0.306410 0.910225 0.164 Uiso 1 1 calc R U . . .
C24 C 0.4590(7) 0.3735(7) 0.9762(7) 0.140(3) Uani 1 1 d DG U . . .
C28 C 0.5189(10) 0.4062(6) 1.0160(5) 0.144(3) Uani 1 1 d G U . . .
H28 H 0.511783 0.436735 1.042564 0.173 Uiso 1 1 calc R U . . .
C27 C 0.5894(8) 0.3942(6) 1.0171(5) 0.146(4) Uani 1 1 d G U . . .
H27 H 0.630330 0.416619 1.044263 0.175 Uiso 1 1 calc R U . . .
C26 C 0.5999(6) 0.3496(7) 0.9783(6) 0.143(3) Uani 1 1 d G U . . .
H26 H 0.647983 0.341398 0.978943 0.172 Uiso 1 1 calc R U . . .
N5 N 0.1216(8) 0.0729(5) 0.7626(4) 0.129(4) Uani 1 1 d G U . . .
C33 C 0.1644(7) 0.0853(5) 0.7288(5) 0.130(4) Uani 1 1 d G U . . .
H33 H 0.201097 0.118733 0.740182 0.157 Uiso 1 1 calc R U . . .
C32 C 0.1536(8) 0.0489(6) 0.6786(5) 0.130(4) Uani 1 1 d G U . . .
H32 H 0.182923 0.057412 0.655532 0.156 Uiso 1 1 calc R U . . .
C31 C 0.1000(8) 0.0001(6) 0.6620(4) 0.130(3) Uani 1 1 d DG U . . .
C30 C 0.0572(7) -0.0124(5) 0.6957(6) 0.131(4) Uani 1 1 d G U . . .
H30 H 0.020522 -0.045779 0.684356 0.158 Uiso 1 1 calc R U . . .
C29 C 0.0680(7) 0.0240(6) 0.7460(5) 0.131(4) Uani 1 1 d G U . . .
H29 H 0.038695 0.015541 0.769006 0.157 Uiso 1 1 calc R U . . .
N6 N 0.2007(12) 0.0686(8) 0.2282(7) 0.140(3) Uani 1 1 d . U . . .
N8 N 0.0711(7) 0.4731(6) 0.2909(5) 0.122(2) Uani 1 1 d G U . . .
C66 C 0.0249(8) 0.5201(5) 0.2967(5) 0.124(3) Uani 1 1 d G U . . .
H66 H 0.019358 0.556942 0.274626 0.149 Uiso 1 1 calc R U . . .
C65 C -0.0132(7) 0.5133(6) 0.3347(6) 0.125(3) Uani 1 1 d G U . . .
H65 H -0.044783 0.545411 0.338634 0.150 Uiso 1 1 calc R U . . .
C64 C -0.0051(8) 0.4594(7) 0.3670(5) 0.127(3) Uani 1 1 d DG U . . .
C68 C 0.0412(8) 0.4124(5) 0.3612(5) 0.126(3) Uani 1 1 d G U . . .
H68 H 0.046708 0.375635 0.383256 0.152 Uiso 1 1 calc R U . . .
C67 C 0.0793(7) 0.4193(6) 0.3232(6) 0.125(3) Uani 1 1 d G U . . .
H67 H 0.110850 0.387165 0.319248 0.149 Uiso 1 1 calc R U . . .
N9 N 0.5719(10) 0.1970(6) 0.8245(5) 0.142(3) Uani 1 1 d G U . . .
C69 C 0.6435(8) 0.1830(6) 0.8302(5) 0.146(3) Uani 1 1 d G U . . .
H69 H 0.682851 0.198222 0.863293 0.175 Uiso 1 1 calc R U . . .
C70 C 0.6575(8) 0.1468(7) 0.7874(7) 0.146(3) Uani 1 1 d G U . . .
H70 H 0.706371 0.137266 0.791202 0.175 Uiso 1 1 calc R U . . .
C71 C 0.5999(11) 0.1246(6) 0.7389(6) 0.146(3) Uani 1 1 d DG U . . .
C72 C 0.5283(9) 0.1385(7) 0.7333(5) 0.148(3) Uani 1 1 d G U . . .
H72 H 0.488987 0.123299 0.700153 0.177 Uiso 1 1 calc R U . . .
C73 C 0.5144(7) 0.1747(7) 0.7761(7) 0.147(3) Uani 1 1 d G U . . .
H73 H 0.465465 0.184256 0.772243 0.176 Uiso 1 1 calc R U . . .
N10 N 0.3407(7) 0.1136(6) 0.2471(5) 0.133(2) Uani 1 1 d G U . . .
C87 C 0.3522(7) 0.1478(6) 0.2987(6) 0.133(3) Uani 1 1 d G U . . .
H87 H 0.319392 0.179619 0.300911 0.160 Uiso 1 1 calc R U . . .
C88 C 0.4118(9) 0.1355(6) 0.3469(4) 0.135(3) Uani 1 1 d G U . . .
H88 H 0.419652 0.158912 0.382124 0.162 Uiso 1 1 calc R U . . .
C84 C 0.4598(7) 0.0890(7) 0.3436(5) 0.136(3) Uani 1 1 d DG U . . .
C85 C 0.4483(8) 0.0548(6) 0.2921(6) 0.134(3) Uani 1 1 d G U . . .
H85 H 0.481099 0.023045 0.289853 0.161 Uiso 1 1 calc R U . . .
C86 C 0.3887(8) 0.0671(6) 0.2439(5) 0.134(3) Uani 1 1 d G U . . .
H86 H 0.380840 0.043751 0.208639 0.161 Uiso 1 1 calc R U . . .
N11 N 0.5560(9) 0.3241(5) 0.8263(5) 0.135(3) Uani 1 1 d G U . . .
C93 C 0.6169(7) 0.3386(6) 0.8108(6) 0.134(3) Uani 1 1 d G U . . .
H93 H 0.660227 0.315731 0.826187 0.161 Uiso 1 1 calc R U . . .
C92 C 0.6142(8) 0.3864(7) 0.7729(6) 0.133(3) Uani 1 1 d G U . . .
H92 H 0.655834 0.396244 0.762310 0.159 Uiso 1 1 calc R U . . .
C91 C 0.5508(10) 0.4198(6) 0.7504(5) 0.132(3) Uani 1 1 d DG U . . .
C90 C 0.4899(8) 0.4053(7) 0.7659(6) 0.136(3) Uani 1 1 d G U . . .
H90 H 0.446563 0.428144 0.750529 0.163 Uiso 1 1 calc R U . . .
C89 C 0.4925(7) 0.3575(7) 0.8038(6) 0.137(3) Uani 1 1 d G U . . .
H89 H 0.450954 0.347632 0.814406 0.164 Uiso 1 1 calc R U . . .
N13 N 0.1413(8) 0.1272(9) 0.1189(6) 0.199(5) Uani 1 1 d G U . . .
C109 C 0.1171(10) 0.0828(7) 0.0729(8) 0.202(5) Uani 1 1 d G U . . .
H109 H 0.148216 0.050086 0.069207 0.243 Uiso 1 1 calc R U . . .
C110 C 0.0475(11) 0.0862(7) 0.0323(6) 0.205(5) Uani 1 1 d G U . . .
H110 H 0.031049 0.055893 0.000846 0.246 Uiso 1 1 calc R U . . .
C111 C 0.0021(8) 0.1340(9) 0.0377(7) 0.209(5) Uani 1 1 d G U . . .
H111 H -0.045491 0.136407 0.009960 0.251 Uiso 1 1 calc R U . . .
C112 C 0.0262(11) 0.1784(7) 0.0837(9) 0.208(5) Uani 1 1 d DG U . . .
C113 C 0.0958(12) 0.1750(7) 0.1243(6) 0.204(5) Uani 1 1 d G U . . .
H113 H 0.112305 0.205307 0.155798 0.245 Uiso 1 1 calc R U . . .
N14 N 0.0345(9) 0.4492(9) 0.1718(6) 0.208(5) Uani 1 1 d G U . . .
C117 C 0.0255(10) 0.3847(9) 0.1557(8) 0.210(5) Uani 1 1 d G U . . .
H117 H 0.064330 0.357044 0.171881 0.252 Uiso 1 1 calc R U . . .
C116 C -0.0402(13) 0.3607(6) 0.1159(9) 0.216(5) Uani 1 1 d DG U . . .
C120 C -0.0969(9) 0.4012(9) 0.0921(7) 0.218(5) Uani 1 1 d G U . . .
H120 H -0.141801 0.384790 0.064924 0.262 Uiso 1 1 calc R U . . .
C119 C -0.0880(10) 0.4657(9) 0.1082(8) 0.217(5) Uani 1 1 d G U . . .
H119 H -0.126735 0.493311 0.092022 0.261 Uiso 1 1 calc R U . . .
C118 C -0.0223(13) 0.4896(6) 0.1480(8) 0.213(5) Uani 1 1 d G U . . .
H118 H -0.016136 0.533699 0.159050 0.256 Uiso 1 1 calc R U . . .
N15 N 0.2970(8) 0.1646(6) 0.1372(6) 0.146(3) Uani 1 1 d G U . . .
C121 C 0.3288(9) 0.1325(4) 0.1023(6) 0.152(3) Uani 1 1 d G U . . .
H121 H 0.321962 0.087625 0.096263 0.182 Uiso 1 1 calc R U . . .
C122 C 0.3708(8) 0.1661(7) 0.0763(6) 0.155(3) Uani 1 1 d G U . . .
H122 H 0.392548 0.144211 0.052518 0.186 Uiso 1 1 calc R U . . .
C123 C 0.3808(8) 0.2318(7) 0.0852(6) 0.156(3) Uani 1 1 d G U . . .
H123 H 0.409475 0.254802 0.067457 0.187 Uiso 1 1 calc R U . . .
C124 C 0.3489(9) 0.2639(4) 0.1201(7) 0.154(3) Uani 1 1 d DG U . . .
C125 C 0.3070(8) 0.2303(6) 0.1461(6) 0.149(3) Uani 1 1 d G U . . .
H125 H 0.285233 0.252224 0.169888 0.178 Uiso 1 1 calc R U . . .
C6 C 0.3891(8) 0.0652(10) 0.9713(10) 0.154(4) Uani 1 1 d D U . . .
C7 C 0.4476(9) 0.0831(10) 0.9770(11) 0.156(4) Uani 1 1 d D U . . .
C18 C 0.2653(7) 0.3386(6) 0.9652(5) 0.128(3) Uani 1 1 d DG U . . .
C23 C 0.3358(8) 0.3318(5) 0.9641(5) 0.130(3) Uani 1 1 d G U . . .
H23 H 0.351730 0.290903 0.957652 0.156 Uiso 1 1 calc R U . . .
C22 C 0.3829(6) 0.3850(7) 0.9723(6) 0.137(3) Uani 1 1 d DG U . . .
C21 C 0.3596(8) 0.4449(6) 0.9817(5) 0.139(3) Uani 1 1 d G U . . .
H21 H 0.391798 0.481266 0.987374 0.167 Uiso 1 1 calc R U . . .
C20 C 0.2891(9) 0.4516(5) 0.9828(5) 0.138(4) Uani 1 1 d G U . . .
H20 H 0.273147 0.492590 0.989249 0.165 Uiso 1 1 calc R U . . .
C19 C 0.2420(6) 0.3985(7) 0.9746(5) 0.134(3) Uani 1 1 d G U . . .
H19 H 0.193787 0.403071 0.975326 0.160 Uiso 1 1 calc R U . . .
C34 C 0.0858(14) -0.0396(8) 0.6092(6) 0.133(3) Uani 1 1 d D U . . .
C35 C 0.0736(14) -0.0575(9) 0.5634(6) 0.138(3) Uani 1 1 d D U . . .
C36 C 0.0572(9) -0.0905(7) 0.5064(4) 0.141(3) Uani 1 1 d DG U . . .
C37 C 0.0068(9) -0.1418(7) 0.4884(5) 0.148(4) Uani 1 1 d G U . . .
H37 H -0.012823 -0.160526 0.514685 0.178 Uiso 1 1 calc R U . . .
C38 C -0.0149(8) -0.1657(6) 0.4318(6) 0.150(4) Uani 1 1 d G U . . .
H38 H -0.049294 -0.200694 0.419474 0.181 Uiso 1 1 calc R U . . .
C39 C 0.0138(9) -0.1383(7) 0.3933(4) 0.148(4) Uani 1 1 d G U . . .
H39 H -0.000963 -0.154569 0.354678 0.178 Uiso 1 1 calc R U . . .
C40 C 0.0642(9) -0.0870(7) 0.4114(5) 0.142(3) Uani 1 1 d DG U . . .
C41 C 0.0859(8) -0.0631(6) 0.4680(6) 0.141(3) Uani 1 1 d G U . . .
H41 H 0.120310 -0.028106 0.480303 0.169 Uiso 1 1 calc R U . . .
C42 C 0.1022(13) -0.0607(9) 0.3736(8) 0.140(3) Uani 1 1 d D U . . .
C43 C 0.1232(14) -0.0332(9) 0.3425(8) 0.141(3) Uani 1 1 d D U . . .
C44 C 0.1473(14) -0.0015(10) 0.2983(8) 0.140(3) Uani 1 1 d D U . . .
C45 C 0.1462(14) 0.0642(10) 0.3026(9) 0.140(3) Uani 1 1 d . U . . .
H45 H 0.129087 0.085290 0.329897 0.169 Uiso 1 1 calc R U . . .
C46 C 0.1713(14) 0.0979(10) 0.2652(9) 0.141(3) Uani 1 1 d . U . . .
H46 H 0.167946 0.142830 0.265179 0.169 Uiso 1 1 calc R U . . .
C47 C 0.2056(14) 0.0021(10) 0.2318(9) 0.140(3) Uani 1 1 d . U . . .
H47 H 0.231582 -0.019676 0.211037 0.169 Uiso 1 1 calc R U . . .
C48 C 0.1756(14) -0.0311(11) 0.2627(9) 0.140(3) Uani 1 1 d . U . . .
H48 H 0.174165 -0.076308 0.259675 0.168 Uiso 1 1 calc R U . . .
C51 C -0.0102(8) 0.2736(5) 0.6964(4) 0.113(3) Uani 1 1 d DG U . . .
C50 C -0.0432(6) 0.2337(6) 0.7250(5) 0.110(3) Uani 1 1 d G U . . .
H50 H -0.094580 0.233938 0.716926 0.132 Uiso 1 1 calc R U . . .
C49 C -0.0009(8) 0.1933(5) 0.7654(5) 0.110(3) Uani 1 1 d G U . . .
H49 H -0.023401 0.166059 0.784875 0.132 Uiso 1 1 calc R U . . .
N7 N 0.0743(8) 0.1929(4) 0.7772(4) 0.109(2) Uani 1 1 d G U . . .
C53 C 0.1073(6) 0.2328(6) 0.7486(5) 0.113(3) Uani 1 1 d G U . . .
H53 H 0.158691 0.232561 0.756671 0.135 Uiso 1 1 calc R U . . .
C52 C 0.0650(8) 0.2732(5) 0.7082(5) 0.111(3) Uani 1 1 d G U . . .
H52 H 0.087514 0.300441 0.688722 0.134 Uiso 1 1 calc R U . . .
C54 C -0.0540(12) 0.3134(8) 0.6498(6) 0.121(3) Uani 1 1 d D U . . .
C55 C -0.0818(13) 0.3433(9) 0.6121(7) 0.127(3) Uani 1 1 d D U . . .
C60 C -0.1117(9) 0.4404(7) 0.4822(6) 0.138(3) Uani 1 1 d DG U . . .
C59 C -0.1721(9) 0.4742(6) 0.4823(6) 0.145(4) Uani 1 1 d G U . . .
H59 H -0.191157 0.504805 0.454312 0.174 Uiso 1 1 calc R U . . .
C58 C -0.2045(7) 0.4633(7) 0.5235(7) 0.146(4) Uani 1 1 d G U . . .
H58 H -0.245801 0.486408 0.523551 0.176 Uiso 1 1 calc R U . . .
C57 C -0.1766(9) 0.4185(7) 0.5645(6) 0.142(3) Uani 1 1 d G U . . .
H57 H -0.198804 0.411033 0.592596 0.171 Uiso 1 1 calc R U . . .
C56 C -0.1162(9) 0.3847(6) 0.5644(5) 0.135(3) Uani 1 1 d DG U . . .
C61 C -0.0838(7) 0.3956(7) 0.5232(6) 0.133(3) Uani 1 1 d G U . . .
H61 H -0.042518 0.372451 0.523166 0.160 Uiso 1 1 calc R U . . .
C62 C -0.0759(12) 0.4474(10) 0.4386(8) 0.134(3) Uani 1 1 d D U . . .
C63 C -0.0421(11) 0.4569(10) 0.4100(8) 0.131(3) Uani 1 1 d D U . . .
C74 C 0.6087(14) 0.0915(10) 0.6878(7) 0.144(3) Uani 1 1 d D U . . .
C75 C 0.6131(14) 0.0702(10) 0.6463(7) 0.144(3) Uani 1 1 d D U . . .
C80 C 0.5918(9) 0.0290(7) 0.4957(5) 0.145(3) Uani 1 1 d DG U . . .
C81 C 0.5899(8) 0.0594(6) 0.5459(7) 0.144(4) Uani 1 1 d G U . . .
H81 H 0.560110 0.094851 0.543922 0.172 Uiso 1 1 calc R U . . .
C76 C 0.6318(9) 0.0378(7) 0.5991(5) 0.146(3) Uani 1 1 d DG U . . .
C77 C 0.6754(8) -0.0141(7) 0.6020(5) 0.151(4) Uani 1 1 d G U . . .
H77 H 0.703980 -0.028826 0.638305 0.181 Uiso 1 1 calc R U . . .
C78 C 0.6772(8) -0.0444(6) 0.5518(7) 0.152(4) Uani 1 1 d G U . . .
H78 H 0.707055 -0.079896 0.553812 0.182 Uiso 1 1 calc R U . . .
C79 C 0.6354(9) -0.0229(7) 0.4987(5) 0.150(4) Uani 1 1 d G U . . .
H79 H 0.636658 -0.043593 0.464374 0.180 Uiso 1 1 calc R U . . .
C82 C 0.5527(13) 0.0594(10) 0.4412(6) 0.141(4) Uani 1 1 d D U . . .
C83 C 0.5213(11) 0.0782(10) 0.3971(6) 0.139(3) Uani 1 1 d D U . . .
C94 C 0.5434(13) 0.4701(8) 0.7091(8) 0.126(3) Uani 1 1 d D U . . .
C95 C 0.5497(12) 0.5097(8) 0.6813(8) 0.122(3) Uani 1 1 d D U . . .
C96 C 0.5475(8) 0.5629(5) 0.6429(5) 0.119(3) Uani 1 1 d DG U . . .
C101 C 0.4989(7) 0.5547(5) 0.5869(6) 0.112(3) Uani 1 1 d G U . . .
H101 H 0.467461 0.517630 0.575600 0.135 Uiso 1 1 calc R U . . .
C100 C 0.4964(7) 0.6007(6) 0.5473(4) 0.110(3) Uani 1 1 d DG U . . .
C99 C 0.5424(8) 0.6550(5) 0.5638(5) 0.116(3) Uani 1 1 d G U . . .
H99 H 0.540649 0.686409 0.536809 0.139 Uiso 1 1 calc R U . . .
C98 C 0.5910(7) 0.6632(5) 0.6199(6) 0.122(3) Uani 1 1 d G U . . .
H98 H 0.622429 0.700248 0.631142 0.146 Uiso 1 1 calc R U . . .
C97 C 0.5935(7) 0.6172(7) 0.6594(4) 0.122(3) Uani 1 1 d G U . . .
H97 H 0.626727 0.622778 0.697704 0.146 Uiso 1 1 calc R U . . .
C102 C 0.4420(9) 0.5867(8) 0.4901(6) 0.107(3) Uani 1 1 d D U . . .
C103 C 0.3942(9) 0.5805(8) 0.4488(6) 0.105(3) Uani 1 1 d D U . . .
C104 C 0.3367(6) 0.5580(6) 0.3955(4) 0.104(3) Uani 1 1 d DG U . . .
C108 C 0.3121(7) 0.4946(5) 0.3894(5) 0.103(3) Uani 1 1 d G U . . .
H108 H 0.336730 0.465437 0.417213 0.124 Uiso 1 1 calc R U . . .
C107 C 0.2514(7) 0.4740(4) 0.3426(5) 0.105(3) Uani 1 1 d G U . . .
H107 H 0.234523 0.430667 0.338456 0.127 Uiso 1 1 calc R U . . .
N12 N 0.2153(6) 0.5167(6) 0.3019(4) 0.104(3) Uani 1 1 d G U . . .
C106 C 0.2399(7) 0.5801(5) 0.3080(5) 0.105(3) Uani 1 1 d G U . . .
H106 H 0.215252 0.609323 0.280187 0.126 Uiso 1 1 calc R U . . .
C105 C 0.3006(7) 0.6008(4) 0.3548(5) 0.105(3) Uani 1 1 d G U . . .
H105 H 0.317458 0.644095 0.358944 0.126 Uiso 1 1 calc R U . . .
C114 C 0.0024(16) 0.2452(9) 0.0937(11) 0.214(5) Uani 1 1 d D U . . .
C115 C -0.0258(16) 0.2930(9) 0.0986(11) 0.216(5) Uani 1 1 d D U . . .
C126 C 0.3660(7) 0.3317(4) 0.1310(6) 0.157(3) Uani 1 1 d DG U . . .
C127 C 0.4334(7) 0.3580(6) 0.1332(6) 0.163(4) Uani 1 1 d DG U . . .
H127 H 0.471679 0.331100 0.132803 0.195 Uiso 1 1 calc R U . . .
C128 C 0.4448(6) 0.4238(6) 0.1360(6) 0.165(4) Uani 1 1 d G U . . .
H128 H 0.490848 0.441750 0.137486 0.198 Uiso 1 1 calc R U . . .
C129 C 0.3888(8) 0.4632(4) 0.1366(6) 0.163(4) Uani 1 1 d DG U . . .
H129 H 0.396592 0.508108 0.138496 0.196 Uiso 1 1 calc R U . . .
C130 C 0.3214(7) 0.4369(5) 0.1344(6) 0.157(3) Uani 1 1 d DG U . . .
C131 C 0.3100(6) 0.3711(5) 0.1316(6) 0.155(3) Uani 1 1 d DG U . . .
H131 H 0.263994 0.353165 0.130137 0.186 Uiso 1 1 calc R U . . .
C132 C 0.2636(7) 0.4762(6) 0.1376(7) 0.153(3) Uani 1 1 d DG U . . .
C136 C 0.2468(8) 0.5313(7) 0.1072(6) 0.153(3) Uani 1 1 d G U . . .
H136 H 0.272496 0.542872 0.082250 0.184 Uiso 1 1 calc R U . . .
C135 C 0.1924(9) 0.5695(6) 0.1132(6) 0.153(4) Uani 1 1 d G U . . .
H135 H 0.180911 0.607173 0.092398 0.183 Uiso 1 1 calc R U . . .
C134 C 0.1548(7) 0.5526(6) 0.1497(6) 0.148(3) Uani 1 1 d G U . . .
H134 H 0.117596 0.578707 0.153809 0.178 Uiso 1 1 calc R U . . .
N16 N 0.1716(8) 0.4975(7) 0.1801(5) 0.139(3) Uani 1 1 d G U . . .
C133 C 0.2260(8) 0.4593(5) 0.1741(6) 0.146(3) Uani 1 1 d G U . . .
H133 H 0.237451 0.421641 0.194926 0.175 Uiso 1 1 calc R U . . .

loop_
_atom_site_aniso_label
_atom_site_aniso_U_11
_atom_site_aniso_U_22
_atom_site_aniso_U_33
_atom_site_aniso_U_23
_atom_site_aniso_U_13
_atom_site_aniso_U_12
Pd1 0.2135(19) 0.0647(10) 0.0529(11) -0.0009(8) 0.0573(11) -0.0239(10)
Pd2 0.199(2) 0.1136(14) 0.0743(12) 0.0191(10) 0.0382(12) -0.0339(12)
Pd3 0.256(2) 0.1053(13) 0.0621(12) 0.0256(9) 0.0638(13) -0.0116(13)
Pd4 0.1877(19) 0.1123(13) 0.0721(12) 0.0343(9) 0.0559(12) 0.0165(11)
N1 0.260(11) 0.092(7) 0.112(7) 0.011(6) 0.089(8) 0.003(7)
C1 0.263(11) 0.102(7) 0.118(8) 0.016(6) 0.085(8) 0.001(8)
C2 0.263(11) 0.105(7) 0.121(7) 0.017(6) 0.081(8) -0.001(8)
C3 0.263(11) 0.103(7) 0.119(7) 0.012(6) 0.082(8) -0.001(8)
C4 0.260(11) 0.101(6) 0.115(7) 0.008(5) 0.085(8) 0.001(7)
C5 0.259(11) 0.096(7) 0.112(7) 0.008(6) 0.088(8) 0.004(7)
N2 0.257(11) 0.110(7) 0.113(7) 0.026(6) 0.068(8) -0.009(7)
C9 0.256(11) 0.109(7) 0.115(7) 0.019(6) 0.072(8) -0.006(7)
C8 0.258(11) 0.108(7) 0.117(7) 0.017(6) 0.074(7) -0.008(7)
C12 0.260(11) 0.111(7) 0.116(7) 0.024(6) 0.071(8) -0.012(7)
C11 0.259(11) 0.114(7) 0.118(8) 0.028(6) 0.068(8) -0.013(7)
C10 0.259(11) 0.114(7) 0.118(8) 0.028(6) 0.068(8) -0.012(8)
N3 0.217(5) 0.079(4) 0.055(4) 0.005(4) 0.055(4) -0.017(4)
C13 0.219(6) 0.087(5) 0.059(5) 0.004(5) 0.054(5) -0.018(5)
C14 0.221(6) 0.091(6) 0.061(5) 0.002(5) 0.054(5) -0.015(5)
C15 0.222(6) 0.088(5) 0.061(5) 0.003(5) 0.053(5) -0.014(5)
C16 0.221(6) 0.086(5) 0.058(5) 0.007(4) 0.052(5) -0.016(5)
C17 0.218(6) 0.081(5) 0.054(5) 0.007(4) 0.051(5) -0.016(5)
N4 0.212(5) 0.113(4) 0.077(4) 0.015(4) 0.041(4) -0.033(4)
C25 0.218(6) 0.109(5) 0.076(5) 0.014(4) 0.042(5) -0.030(5)
C24 0.222(6) 0.109(5) 0.079(5) 0.010(4) 0.042(5) -0.031(5)
C28 0.223(6) 0.114(6) 0.083(6) 0.010(5) 0.039(6) -0.033(6)
C27 0.222(6) 0.116(6) 0.085(6) 0.011(5) 0.037(6) -0.033(6)
C26 0.218(6) 0.116(6) 0.084(5) 0.014(5) 0.039(5) -0.035(5)
N5 0.229(9) 0.085(6) 0.081(6) -0.023(5) 0.067(6) -0.012(6)
C33 0.232(9) 0.087(6) 0.080(6) -0.026(5) 0.067(6) -0.011(6)
C32 0.231(9) 0.088(6) 0.080(6) -0.025(5) 0.069(6) -0.010(6)
C31 0.231(8) 0.089(6) 0.080(6) -0.024(5) 0.069(6) -0.012(5)
C30 0.231(9) 0.089(6) 0.082(6) -0.027(5) 0.068(6) -0.011(6)
C29 0.231(9) 0.087(6) 0.082(6) -0.025(5) 0.067(6) -0.012(6)
N6 0.253(5) 0.104(4) 0.069(4) 0.023(4) 0.063(4) -0.014(4)
N8 0.181(5) 0.115(4) 0.084(4) 0.035(4) 0.059(4) 0.022(4)
C66 0.181(6) 0.117(5) 0.088(5) 0.034(5) 0.059(5) 0.025(5)
C65 0.179(6) 0.118(6) 0.092(6) 0.036(5) 0.061(5) 0.029(5)
C64 0.181(6) 0.123(5) 0.093(5) 0.037(5) 0.061(5) 0.030(5)
C68 0.182(6) 0.121(6) 0.091(6) 0.037(5) 0.061(5) 0.030(5)
C67 0.182(6) 0.117(5) 0.089(5) 0.037(5) 0.060(5) 0.026(5)
N9 0.199(5) 0.126(4) 0.087(4) 0.013(4) 0.033(4) -0.023(4)
C69 0.201(6) 0.129(6) 0.093(5) 0.011(5) 0.033(5) -0.016(6)
C70 0.200(6) 0.130(6) 0.094(6) 0.013(5) 0.033(6) -0.012(6)
C71 0.199(6) 0.130(6) 0.096(5) 0.013(5) 0.033(5) -0.007(5)
C72 0.199(6) 0.135(6) 0.096(6) 0.008(5) 0.034(6) -0.012(6)
C73 0.200(6) 0.133(6) 0.093(5) 0.008(5) 0.033(5) -0.019(5)
N10 0.241(5) 0.105(4) 0.069(4) 0.028(4) 0.072(4) 0.007(4)
C87 0.235(6) 0.107(5) 0.073(5) 0.026(5) 0.071(5) 0.015(5)
C88 0.231(7) 0.111(6) 0.078(5) 0.020(5) 0.069(5) 0.019(5)
C84 0.228(6) 0.111(5) 0.082(5) 0.021(5) 0.067(5) 0.018(5)
C85 0.231(6) 0.110(6) 0.079(6) 0.023(5) 0.073(5) 0.015(5)
C86 0.237(6) 0.110(5) 0.074(5) 0.027(5) 0.073(5) 0.011(5)
N11 0.189(5) 0.126(4) 0.089(4) 0.021(4) 0.046(4) -0.023(4)
C93 0.183(6) 0.128(6) 0.093(5) 0.023(5) 0.049(5) -0.020(5)
C92 0.178(6) 0.127(6) 0.098(6) 0.025(5) 0.052(5) -0.014(6)
C91 0.176(6) 0.126(6) 0.101(5) 0.028(5) 0.054(5) -0.013(5)
C90 0.179(6) 0.130(6) 0.102(6) 0.033(5) 0.052(5) -0.015(6)
C89 0.185(6) 0.130(6) 0.097(5) 0.031(5) 0.050(5) -0.018(5)
N13 0.295(11) 0.153(9) 0.098(8) 0.062(7) 0.002(8) -0.095(9)
C109 0.298(11) 0.153(9) 0.102(8) 0.060(7) 0.002(8) -0.092(9)
C110 0.300(11) 0.155(9) 0.104(8) 0.057(7) -0.001(8) -0.092(9)
C111 0.301(11) 0.161(9) 0.108(8) 0.055(7) -0.001(8) -0.088(9)
C112 0.300(10) 0.161(8) 0.108(7) 0.056(7) -0.002(7) -0.084(8)
C113 0.296(11) 0.159(9) 0.103(7) 0.060(7) 0.001(8) -0.089(9)
N14 0.290(11) 0.160(9) 0.120(8) 0.059(8) 0.001(8) -0.045(9)
C117 0.292(11) 0.160(9) 0.121(8) 0.056(8) -0.003(8) -0.051(9)
C116 0.296(10) 0.163(8) 0.126(7) 0.057(7) -0.008(7) -0.054(9)
C120 0.297(11) 0.163(9) 0.131(8) 0.055(8) -0.009(8) -0.049(9)
C119 0.295(11) 0.164(9) 0.131(8) 0.054(8) -0.009(8) -0.045(9)
C118 0.293(11) 0.163(9) 0.125(8) 0.055(8) -0.005(8) -0.044(9)
N15 0.256(5) 0.123(4) 0.072(4) 0.021(4) 0.073(4) -0.006(4)
C121 0.258(6) 0.131(6) 0.081(5) 0.017(5) 0.077(5) -0.004(6)
C122 0.259(7) 0.135(6) 0.087(6) 0.017(6) 0.079(5) -0.005(6)
C123 0.256(7) 0.140(6) 0.088(6) 0.018(6) 0.080(5) -0.008(6)
C124 0.252(6) 0.138(5) 0.087(5) 0.017(5) 0.078(5) -0.008(5)
C125 0.254(6) 0.130(5) 0.077(5) 0.018(5) 0.076(5) -0.006(5)
C6 0.259(11) 0.103(7) 0.115(7) 0.007(6) 0.083(8) -0.002(7)
C7 0.258(11) 0.106(7) 0.117(7) 0.011(6) 0.080(8) -0.005(7)
C18 0.224(6) 0.096(5) 0.064(5) 0.004(5) 0.049(5) -0.023(5)
C23 0.225(6) 0.098(5) 0.066(5) 0.005(5) 0.049(6) -0.026(5)
C22 0.225(6) 0.104(5) 0.075(5) 0.007(5) 0.046(5) -0.029(5)
C21 0.227(7) 0.105(6) 0.079(5) 0.009(5) 0.047(6) -0.029(6)
C20 0.228(7) 0.104(6) 0.077(5) 0.007(6) 0.049(6) -0.027(6)
C19 0.226(7) 0.100(6) 0.072(5) 0.005(5) 0.049(6) -0.026(6)
C34 0.235(8) 0.092(6) 0.081(6) -0.024(5) 0.071(6) -0.016(6)
C35 0.240(8) 0.098(6) 0.086(6) -0.027(5) 0.073(6) -0.023(6)
C36 0.244(7) 0.103(6) 0.086(6) -0.029(5) 0.076(6) -0.032(5)
C37 0.249(8) 0.112(6) 0.092(6) -0.029(6) 0.076(6) -0.039(6)
C38 0.252(8) 0.115(7) 0.093(6) -0.030(6) 0.076(6) -0.043(6)
C39 0.252(8) 0.112(6) 0.089(6) -0.028(6) 0.075(6) -0.042(6)
C40 0.247(7) 0.105(6) 0.083(6) -0.023(5) 0.075(6) -0.036(5)
C41 0.245(8) 0.103(6) 0.083(6) -0.026(5) 0.074(6) -0.034(6)
C42 0.246(7) 0.104(6) 0.079(6) -0.008(5) 0.071(6) -0.029(6)
C43 0.247(7) 0.105(6) 0.079(6) 0.004(5) 0.068(5) -0.023(6)
C44 0.247(6) 0.106(5) 0.075(5) 0.013(5) 0.066(5) -0.017(5)
C45 0.247(7) 0.106(6) 0.075(6) 0.016(5) 0.064(5) -0.015(6)
C46 0.251(6) 0.104(5) 0.072(5) 0.021(5) 0.061(5) -0.014(5)
C47 0.252(6) 0.105(5) 0.071(5) 0.019(5) 0.065(5) -0.016(5)
C48 0.250(7) 0.105(6) 0.071(6) 0.017(5) 0.065(5) -0.017(6)
C51 0.199(6) 0.085(5) 0.073(5) 0.002(4) 0.072(5) 0.002(5)
C50 0.200(6) 0.082(6) 0.067(5) -0.004(4) 0.072(5) -0.003(5)
C49 0.203(6) 0.077(5) 0.064(5) -0.008(4) 0.067(5) -0.008(5)
N7 0.205(5) 0.075(4) 0.060(4) -0.007(3) 0.063(4) -0.014(4)
C53 0.202(6) 0.078(5) 0.068(5) -0.002(4) 0.062(5) -0.011(5)
C52 0.199(6) 0.079(5) 0.071(5) 0.001(4) 0.065(5) -0.006(5)
C54 0.199(6) 0.100(6) 0.085(6) 0.007(5) 0.073(5) 0.016(5)
C55 0.197(7) 0.115(6) 0.093(6) 0.015(5) 0.077(6) 0.028(6)
C60 0.192(7) 0.137(6) 0.105(6) 0.033(5) 0.072(5) 0.043(5)
C59 0.198(7) 0.146(7) 0.112(7) 0.033(6) 0.075(6) 0.046(6)
C58 0.200(7) 0.147(7) 0.114(7) 0.033(6) 0.076(6) 0.047(6)
C57 0.199(7) 0.140(7) 0.111(7) 0.030(6) 0.077(6) 0.045(6)
C56 0.196(7) 0.130(6) 0.103(6) 0.024(5) 0.078(5) 0.038(5)
C61 0.193(7) 0.131(6) 0.101(6) 0.029(5) 0.078(5) 0.041(6)
C62 0.187(7) 0.134(6) 0.100(6) 0.035(6) 0.067(5) 0.039(6)
C63 0.183(7) 0.129(6) 0.096(6) 0.036(5) 0.064(5) 0.034(6)
C74 0.197(7) 0.127(6) 0.097(6) 0.017(5) 0.036(6) 0.000(6)
C75 0.199(7) 0.126(6) 0.099(6) 0.017(6) 0.040(6) 0.005(6)
C80 0.209(7) 0.125(6) 0.101(6) 0.015(5) 0.050(6) 0.019(5)
C81 0.203(7) 0.125(6) 0.100(6) 0.017(6) 0.048(6) 0.016(6)
C76 0.202(7) 0.127(6) 0.103(6) 0.018(5) 0.045(6) 0.011(5)
C77 0.206(7) 0.132(7) 0.108(7) 0.017(6) 0.044(6) 0.017(6)
C78 0.209(8) 0.132(7) 0.110(7) 0.016(6) 0.045(7) 0.021(6)
C79 0.210(7) 0.129(7) 0.106(7) 0.014(6) 0.047(6) 0.022(6)
C82 0.215(7) 0.120(6) 0.094(6) 0.016(6) 0.058(6) 0.018(6)
C83 0.222(7) 0.116(6) 0.089(6) 0.018(5) 0.063(6) 0.018(6)
C94 0.169(6) 0.118(6) 0.102(6) 0.026(5) 0.059(6) -0.009(6)
C95 0.165(7) 0.110(6) 0.105(6) 0.024(5) 0.061(6) -0.006(6)
C96 0.161(7) 0.101(5) 0.107(6) 0.022(5) 0.061(5) -0.004(5)
C101 0.156(7) 0.093(6) 0.104(6) 0.022(5) 0.063(6) -0.003(5)
C100 0.156(7) 0.089(5) 0.103(6) 0.021(5) 0.064(5) -0.001(5)
C99 0.160(7) 0.091(6) 0.107(6) 0.022(6) 0.060(6) -0.003(6)
C98 0.164(7) 0.096(6) 0.112(7) 0.020(6) 0.055(6) -0.006(6)
C97 0.164(7) 0.099(6) 0.111(6) 0.020(5) 0.057(6) -0.005(6)
C102 0.156(7) 0.083(5) 0.100(6) 0.021(5) 0.065(5) 0.000(5)
C103 0.157(7) 0.082(5) 0.095(6) 0.019(5) 0.067(5) 0.000(5)
C104 0.156(7) 0.087(5) 0.090(6) 0.015(5) 0.069(5) -0.001(5)
C108 0.156(8) 0.088(6) 0.087(6) 0.012(5) 0.069(6) -0.002(6)
C107 0.159(8) 0.091(6) 0.086(7) 0.012(5) 0.068(6) -0.001(6)
N12 0.161(7) 0.092(6) 0.080(6) 0.010(5) 0.067(6) -0.004(6)
C106 0.162(8) 0.090(6) 0.084(6) 0.014(6) 0.068(6) -0.003(6)
C105 0.160(8) 0.087(6) 0.088(6) 0.016(5) 0.067(6) -0.003(6)
C114 0.301(10) 0.163(9) 0.117(7) 0.054(7) -0.005(7) -0.071(9)
C115 0.301(10) 0.163(9) 0.123(7) 0.055(7) -0.007(7) -0.062(9)
C126 0.247(6) 0.145(5) 0.095(5) 0.017(5) 0.080(5) -0.009(5)
C127 0.246(7) 0.152(6) 0.105(6) 0.014(6) 0.080(6) -0.009(6)
C128 0.245(7) 0.154(7) 0.110(6) 0.014(6) 0.079(6) -0.007(6)
C129 0.242(7) 0.153(6) 0.108(6) 0.018(6) 0.078(6) -0.006(6)
C130 0.238(6) 0.149(6) 0.099(5) 0.024(5) 0.078(5) -0.003(5)
C131 0.241(7) 0.147(6) 0.094(5) 0.020(6) 0.079(6) -0.007(6)
C132 0.232(6) 0.146(5) 0.095(5) 0.030(5) 0.074(5) 0.001(5)
C136 0.232(7) 0.147(6) 0.095(6) 0.037(5) 0.073(6) 0.001(6)
C135 0.231(7) 0.146(6) 0.095(6) 0.038(5) 0.071(6) 0.005(6)
C134 0.225(6) 0.140(6) 0.092(5) 0.040(5) 0.068(5) 0.006(5)
N16 0.214(5) 0.131(4) 0.085(4) 0.036(4) 0.063(4) 0.010(4)
C133 0.223(6) 0.139(5) 0.089(5) 0.035(5) 0.069(5) 0.005(5)

loop_
_atom_type_symbol
_atom_type_description
_atom_type_scat_dispersion_real
_atom_type_scat_dispersion_imag
_atom_type_scat_source
C C 0.0181 0.0091 'International Tables Vol C Tables 4.2.6.8 and 6.1.1.4'
H H 0.0000 0.0000 'International Tables Vol C Tables 4.2.6.8 and 6.1.1.4'
N N 0.0311 0.0180 'International Tables Vol C Tables 4.2.6.8 and 6.1.1.4'
Pd Pd 0.1215 3.9337 'International Tables Vol C Tables 4.2.6.8 and 6.1.1.4'

loop_
_exptl_crystal_face_index_h
_exptl_crystal_face_index_k
_exptl_crystal_face_index_l
_exptl_crystal_face_perp_dist
0 1 0 0.0826
0 -1 0 0.0717
-1 0 -1 0.0614
1 0 1 0.0463
0 0 -1 0.0531
0 0 1 0.0633
-1 2 -1 0.0808
-1 -2 -1 0.0727
1 2 1 0.0727
-1 -2 2 0.0426
-1 0 0 0.0675
1 0 0 0.0430
-1 2 2 0.0757
-1 0 1 0.0642
1 0 -1 0.0227

loop_
_geom_angle_atom_site_label_1
_geom_angle_atom_site_label_2
_geom_angle_atom_site_label_3
_geom_angle
_geom_angle_site_symmetry_1
_geom_angle_site_symmetry_3
_geom_angle_publ_flag
N1 Pd1 N5 94.3(5) . . ?
N3 Pd1 N1 85.6(5) . . ?
N3 Pd1 N5 176.7(6) . . ?
N7 Pd1 N1 177.1(5) . . ?
N7 Pd1 N3 91.8(4) . . ?
N7 Pd1 N5 88.4(4) . . ?
N4 Pd2 N2 86.1(5) . . ?
N4 Pd2 N11 93.9(5) . . ?
N9 Pd2 N2 94.3(5) . . ?
N9 Pd2 N4 176.0(7) . . ?
N9 Pd2 N11 86.2(5) . . ?
N11 Pd2 N2 174.4(8) . . ?
N6 Pd3 N13 88.5(7) . . ?
N6 Pd3 N15 178.4(7) . . ?
N10 Pd3 N6 88.5(7) . . ?
N10 Pd3 N13 173.9(7) . . ?
N10 Pd3 N15 91.6(6) . . ?
N15 Pd3 N13 91.6(6) . . ?
N8 Pd4 N14 90.4(7) . . ?
N8 Pd4 N12 90.5(5) . . ?
N14 Pd4 N12 176.1(7) . . ?
N16 Pd4 N8 178.5(6) . . ?
N16 Pd4 N14 88.2(7) . . ?
N16 Pd4 N12 90.9(5) . . ?
C1 N1 Pd1 121.9(11) . . ?
C1 N1 C5 120.0 . . ?
C5 N1 Pd1 117.0(11) . . ?
N1 C1 H1 120.0 . . ?
C2 C1 N1 120.0 . . ?
C2 C1 H1 120.0 . . ?
C1 C2 H2 120.0 . . ?
C1 C2 C3 120.0 . . ?
C3 C2 H2 120.0 . . ?
C2 C3 H3 120.0 . . ?
C2 C3 C4 120.0 . . ?
C4 C3 H3 120.0 . . ?
C3 C4 C6 125.2(17) . . ?
C5 C4 C3 120.0 . . ?
C5 C4 C6 114.3(17) . . ?
N1 C5 H5 120.0 . . ?
C4 C5 N1 120.0 . . ?
C4 C5 H5 120.0 . . ?
C9 N2 Pd2 119.7(11) . . ?
C9 N2 C10 120.0 . . ?
C10 N2 Pd2 120.2(11) . . ?
N2 C9 H9 120.0 . . ?
N2 C9 C8 120.0 . . ?
C8 C9 H9 120.0 . . ?
C9 C8 C7 105.7(16) . . ?
C12 C8 C9 120.0 . . ?
C12 C8 C7 134.3(16) . . ?
C8 C12 H12 120.0 . . ?
C8 C12 C11 120.0 . . ?
C11 C12 H12 120.0 . . ?
C12 C11 H11 120.0 . . ?
C10 C11 C12 120.0 . . ?
C10 C11 H11 120.0 . . ?
N2 C10 H10 120.0 . . ?
C11 C10 N2 120.0 . . ?
C11 C10 H10 120.0 . . ?
C13 N3 Pd1 120.0(7) . . ?
C13 N3 C17 120.0 . . ?
C17 N3 Pd1 119.9(7) . . ?
N3 C13 H13 120.0 . . ?
N3 C13 C14 120.0 . . ?
C14 C13 H13 120.0 . . ?
C13 C14 H14 120.0 . . ?
C13 C14 C15 120.0 . . ?
C15 C14 H14 120.0 . . ?
C14 C15 H15 120.0 . . ?
C16 C15 C14 120.0 . . ?
C16 C15 H15 120.0 . . ?
C15 C16 C17 120.0 . . ?
C15 C16 C18 119.8(11) . . ?
C17 C16 C18 120.2(11) . . ?
N3 C17 H17 120.0 . . ?
C16 C17 N3 120.0 . . ?
C16 C17 H17 120.0 . . ?
C25 N4 Pd2 122.7(10) . . ?
C25 N4 C26 120.0 . . ?
C26 N4 Pd2 117.2(10) . . ?
N4 C25 H25 120.0 . . ?
N4 C25 C24 120.0 . . ?
C24 C25 H25 120.0 . . ?
C25 C24 C22 117.5(14) . . ?
C28 C24 C25 120.0 . . ?
C28 C24 C22 122.5(14) . . ?
C24 C28 H28 120.0 . . ?
C24 C28 C27 120.0 . . ?
C27 C28 H28 120.0 . . ?
C28 C27 H27 120.0 . . ?
C26 C27 C28 120.0 . . ?
C26 C27 H27 120.0 . . ?
N4 C26 H26 120.0 . . ?
C27 C26 N4 120.0 . . ?
C27 C26 H26 120.0 . . ?
C33 N5 Pd1 118.5(7) . . ?
C33 N5 C29 120.0 . . ?
C29 N5 Pd1 121.2(8) . . ?
N5 C33 H33 120.0 . . ?
N5 C33 C32 120.0 . . ?
C32 C33 H33 120.0 . . ?
C33 C32 H32 120.0 . . ?
C33 C32 C31 120.0 . . ?
C31 C32 H32 120.0 . . ?
C32 C31 C34 122.4(13) . . ?
C30 C31 C32 120.0 . . ?
C30 C31 C34 117.6(13) . . ?
C31 C30 H30 120.0 . . ?
C31 C30 C29 120.0 . . ?
C29 C30 H30 120.0 . . ?
N5 C29 H29 120.0 . . ?
C30 C29 N5 120.0 . . ?
C30 C29 H29 120.0 . . ?
C46 N6 Pd3 121.9(15) . . ?
C46 N6 C47 115.4(19) . . ?
C47 N6 Pd3 121.9(17) . . ?
C66 N8 Pd4 117.9(8) . . ?
C66 N8 C67 120.0 . . ?
C67 N8 Pd4 122.1(8) . . ?
N8 C66 H66 120.0 . . ?
C65 C66 N8 120.0 . . ?
C65 C66 H66 120.0 . . ?
C66 C65 H65 120.0 . . ?
C66 C65 C64 120.0 . . ?
C64 C65 H65 120.0 . . ?
C65 C64 C68 120.0 . . ?
C65 C64 C63 117.8(12) . . ?
C68 C64 C63 122.0(12) . . ?
C64 C68 H68 120.0 . . ?
C67 C68 C64 120.0 . . ?
C67 C68 H68 120.0 . . ?
N8 C67 H67 120.0 . . ?
C68 C67 N8 120.0 . . ?
C68 C67 H67 120.0 . . ?
C69 N9 Pd2 116.4(10) . . ?
C69 N9 C73 120.0 . . ?
C73 N9 Pd2 123.2(10) . . ?
N9 C69 H69 120.0 . . ?
N9 C69 C70 120.0 . . ?
C70 C69 H69 120.0 . . ?
C69 C70 H70 120.0 . . ?
C69 C70 C71 120.0 . . ?
C71 C70 H70 120.0 . . ?
C70 C71 C74 124.7(16) . . ?
C72 C71 C70 120.0 . . ?
C72 C71 C74 115.0(16) . . ?
C71 C72 H72 120.0 . . ?
C71 C72 C73 120.0 . . ?
C73 C72 H72 120.0 . . ?
N9 C73 H73 120.0 . . ?
C72 C73 N9 120.0 . . ?
C72 C73 H73 120.0 . . ?
C87 N10 Pd3 120.8(8) . . ?
C87 N10 C86 120.0 . . ?
C86 N10 Pd3 118.1(8) . . ?
N10 C87 H87 120.0 . . ?
N10 C87 C88 120.0 . . ?
C88 C87 H87 120.0 . . ?
C87 C88 H88 120.0 . . ?
C87 C88 C84 120.0 . . ?
C84 C88 H88 120.0 . . ?
C88 C84 C83 116.7(14) . . ?
C85 C84 C88 120.0 . . ?
C85 C84 C83 123.3(13) . . ?
C84 C85 H85 120.0 . . ?
C84 C85 C86 120.0 . . ?
C86 C85 H85 120.0 . . ?
N10 C86 H86 120.0 . . ?
C85 C86 N10 120.0 . . ?
C85 C86 H86 120.0 . . ?
C93 N11 Pd2 120.5(10) . . ?
C93 N11 C89 120.0 . . ?
C89 N11 Pd2 119.5(10) . . ?
N11 C93 H93 120.0 . . ?
C92 C93 N11 120.0 . . ?
C92 C93 H93 120.0 . . ?
C93 C92 H92 120.0 . . ?
C93 C92 C91 120.0 . . ?
C91 C92 H92 120.0 . . ?
C92 C91 C94 123.1(15) . . ?
C90 C91 C92 120.0 . . ?
C90 C91 C94 116.9(15) . . ?
C91 C90 H90 120.0 . . ?
C91 C90 C89 120.0 . . ?
C89 C90 H90 120.0 . . ?
N11 C89 H89 120.0 . . ?
C90 C89 N11 120.0 . . ?
C90 C89 H89 120.0 . . ?
C109 N13 Pd3 118.8(13) . . ?
C109 N13 C113 120.0 . . ?
C113 N13 Pd3 121.1(13) . . ?
N13 C109 H109 120.0 . . ?
N13 C109 C110 120.0 . . ?
C110 C109 H109 120.0 . . ?
C109 C110 H110 120.0 . . ?
C111 C110 C109 120.0 . . ?
C111 C110 H110 120.0 . . ?
C110 C111 H111 120.0 . . ?
C110 C111 C112 120.0 . . ?
C112 C111 H111 120.0 . . ?
C111 C112 C114 132.9(18) . . ?
C113 C112 C111 120.0 . . ?
C113 C112 C114 104.6(19) . . ?
N13 C113 H113 120.0 . . ?
C112 C113 N13 120.0 . . ?
C112 C113 H113 120.0 . . ?
C117 N14 Pd4 122.3(12) . . ?
C117 N14 C118 120.0 . . ?
C118 N14 Pd4 117.3(13) . . ?
N14 C117 H117 120.0 . . ?
N14 C117 C116 120.0 . . ?
C116 C117 H117 120.0 . . ?
C117 C116 C120 120.0 . . ?
C117 C116 C115 106.1(19) . . ?
C120 C116 C115 132.5(18) . . ?
C116 C120 H120 120.0 . . ?
C119 C120 C116 120.0 . . ?
C119 C120 H120 120.0 . . ?
C120 C119 H119 120.0 . . ?
C118 C119 C120 120.0 . . ?
C118 C119 H119 120.0 . . ?
N14 C118 H118 120.0 . . ?
C119 C118 N14 120.0 . . ?
C119 C118 H118 120.0 . . ?
C121 N15 Pd3 121.1(9) . . ?
C121 N15 C125 120.0 . . ?
C125 N15 Pd3 118.3(9) . . ?
N15 C121 H121 120.0 . . ?
C122 C121 N15 120.0 . . ?
C122 C121 H121 120.0 . . ?
C121 C122 H122 120.0 . . ?
C121 C122 C123 120.0 . . ?
C123 C122 H122 120.0 . . ?
C122 C123 H123 120.0 . . ?
C124 C123 C122 120.0 . . ?
C124 C123 H123 120.0 . . ?
C123 C124 C125 120.0 . . ?
C123 C124 C126 117.2(11) . . ?
C125 C124 C126 122.6(11) . . ?
N15 C125 H125 120.0 . . ?
C124 C125 N15 120.0 . . ?
C124 C125 H125 120.0 . . ?
C7 C6 C4 169(3) . . ?
C6 C7 C8 173(3) . . ?
C23 C18 C16 124.0(13) . . ?
C23 C18 C19 120.0 . . ?
C19 C18 C16 115.9(13) . . ?
C18 C23 H23 120.0 . . ?
C22 C23 C18 120.0 . . ?
C22 C23 H23 120.0 . . ?
C23 C22 C24 116.9(13) . . ?
C23 C22 C21 120.0 . . ?
C21 C22 C24 122.9(13) . . ?
C22 C21 H21 120.0 . . ?
C20 C21 C22 120.0 . . ?
C20 C21 H21 120.0 . . ?
C21 C20 H20 120.0 . . ?
C21 C20 C19 120.0 . . ?
C19 C20 H20 120.0 . . ?
C18 C19 H19 120.0 . . ?
C20 C19 C18 120.0 . . ?
C20 C19 H19 120.0 . . ?
C35 C34 C31 165(2) . . ?
C34 C35 C36 171(2) . . ?
C37 C36 C35 121.9(14) . . ?
C37 C36 C41 120.0 . . ?
C41 C36 C35 117.5(13) . . ?
C36 C37 H37 120.0 . . ?
C38 C37 C36 120.0 . . ?
C38 C37 H37 120.0 . . ?
C37 C38 H38 120.0 . . ?
C37 C38 C39 120.0 . . ?
C39 C38 H38 120.0 . . ?
C38 C39 H39 120.0 . . ?
C38 C39 C40 120.0 . . ?
C40 C39 H39 120.0 . . ?
C39 C40 C41 120.0 . . ?
C39 C40 C42 121.7(12) . . ?
C41 C40 C42 117.9(13) . . ?
C36 C41 H41 120.0 . . ?
C40 C41 C36 120.0 . . ?
C40 C41 H41 120.0 . . ?
C43 C42 C40 169(3) . . ?
C42 C43 C44 175(2) . . ?
C45 C44 C43 113(2) . . ?
C48 C44 C43 125(2) . . ?
C48 C44 C45 121.8(19) . . ?
C44 C45 H45 121.6 . . ?
C44 C45 C46 117(2) . . ?
C46 C45 H45 121.6 . . ?
N6 C46 C45 123(2) . . ?
N6 C46 H46 118.7 . . ?
C45 C46 H46 118.7 . . ?
N6 C47 H47 118.7 . . ?
C48 C47 N6 123(2) . . ?
C48 C47 H47 118.7 . . ?
C44 C48 H48 119.9 . . ?
C47 C48 C44 120(2) . . ?
C47 C48 H48 119.9 . . ?
C50 C51 C52 120.0 . . ?
C50 C51 C54 121.6(14) . . ?
C52 C51 C54 118.2(14) . . ?
C51 C50 H50 120.0 . . ?
C51 C50 C49 120.0 . . ?
C49 C50 H50 120.0 . . ?
C50 C49 H49 120.0 . . ?
N7 C49 C50 120.0 . . ?
N7 C49 H49 120.0 . . ?
C49 N7 Pd1 119.6(8) . . ?
C53 N7 Pd1 120.3(8) . . ?
C53 N7 C49 120.0 . . ?
N7 C53 H53 120.0 . . ?
N7 C53 C52 120.0 . . ?
C52 C53 H53 120.0 . . ?
C51 C52 H52 120.0 . . ?
C53 C52 C51 120.0 . . ?
C53 C52 H52 120.0 . . ?
C55 C54 C51 173(3) . . ?
C54 C55 C56 178(3) . . ?
C59 C60 C61 120.0 . . ?
C59 C60 C62 123.3(14) . . ?
C61 C60 C62 116.7(13) . . ?
C60 C59 H59 120.0 . . ?
C60 C59 C58 120.0 . . ?
C58 C59 H59 120.0 . . ?
C59 C58 H58 120.0 . . ?
C59 C58 C57 120.0 . . ?
C57 C58 H58 120.0 . . ?
C58 C57 H57 120.0 . . ?
C56 C57 C58 120.0 . . ?
C56 C57 H57 120.0 . . ?
C57 C56 C55 119.3(13) . . ?
C57 C56 C61 120.0 . . ?
C61 C56 C55 120.3(14) . . ?
C60 C61 H61 120.0 . . ?
C56 C61 C60 120.0 . . ?
C56 C61 H61 120.0 . . ?
C63 C62 C60 172(3) . . ?
C62 C63 C64 170(3) . . ?
C75 C74 C71 175(3) . . ?
C74 C75 C76 169(3) . . ?
C81 C80 C79 120.0 . . ?
C81 C80 C82 116.6(14) . . ?
C79 C80 C82 123.0(14) . . ?
C80 C81 H81 120.0 . . ?
C76 C81 C80 120.0 . . ?
C76 C81 H81 120.0 . . ?
C81 C76 C75 111.1(14) . . ?
C81 C76 C77 120.0 . . ?
C77 C76 C75 128.2(14) . . ?
C76 C77 H77 120.0 . . ?
C78 C77 C76 120.0 . . ?
C78 C77 H77 120.0 . . ?
C77 C78 H78 120.0 . . ?
C77 C78 C79 120.0 . . ?
C79 C78 H78 120.0 . . ?
C80 C79 H79 120.0 . . ?
C78 C79 C80 120.0 . . ?
C78 C79 H79 120.0 . . ?
C83 C82 C80 175(3) . . ?
C82 C83 C84 160(3) . . ?
C95 C94 C91 169(3) . . ?
C94 C95 C96 172(3) . . ?
C101 C96 C95 116.4(13) . . ?
C101 C96 C97 120.0 . . ?
C97 C96 C95 123.5(13) . . ?
C96 C101 H101 120.0 . . ?
C100 C101 C96 120.0 . . ?
C100 C101 H101 120.0 . . ?
C101 C100 C99 120.0 . . ?
C101 C100 C102 114.5(12) . . ?
C99 C100 C102 125.5(12) . . ?
C100 C99 H99 120.0 . . ?
C98 C99 C100 120.0 . . ?
C98 C99 H99 120.0 . . ?
C99 C98 H98 120.0 . . ?
C99 C98 C97 120.0 . . ?
C97 C98 H98 120.0 . . ?
C96 C97 H97 120.0 . . ?
C98 C97 C96 120.0 . . ?
C98 C97 H97 120.0 . . ?
C103 C102 C100 171(2) . . ?
C102 C103 C104 167(2) . . ?
C108 C104 C103 118.9(11) . . ?
C108 C104 C105 120.0 . . ?
C105 C104 C103 120.6(11) . . ?
C104 C108 H108 120.0 . . ?
C107 C108 C104 120.0 . . ?
C107 C108 H108 120.0 . . ?
C108 C107 H107 120.0 . . ?
N12 C107 C108 120.0 . . ?
N12 C107 H107 120.0 . . ?
C107 N12 Pd4 118.7(7) . . ?
C107 N12 C106 120.0 . . ?
C106 N12 Pd4 121.2(7) . . ?
N12 C106 H106 120.0 . . ?
C105 C106 N12 120.0 . . ?
C105 C106 H106 120.0 . . ?
C104 C105 H105 120.0 . . ?
C106 C105 C104 120.0 . . ?
C106 C105 H105 120.0 . . ?
C115 C114 C112 171(3) . . ?
C114 C115 C116 164(3) . . ?
C127 C126 C124 121.3(7) . . ?
C127 C126 C131 120.0 . . ?
C131 C126 C124 118.2(7) . . ?
C126 C127 H127 120.0 . . ?
C128 C127 C126 120.0 . . ?
C128 C127 H127 120.0 . . ?
C127 C128 H128 120.0 . . ?
C127 C128 C129 120.0 . . ?
C129 C128 H128 120.0 . . ?
C128 C129 H129 120.0 . . ?
C130 C129 C128 120.0 . . ?
C130 C129 H129 120.0 . . ?
C129 C130 C131 120.0 . . ?
C129 C130 C132 121.4(7) . . ?
C131 C130 C132 118.6(7) . . ?
C126 C131 H131 120.0 . . ?
C130 C131 C126 120.0 . . ?
C130 C131 H131 120.0 . . ?
C136 C132 C130 121.7(11) . . ?
C136 C132 C133 120.0 . . ?
C133 C132 C130 118.3(11) . . ?
C132 C136 H136 120.0 . . ?
C132 C136 C135 120.0 . . ?
C135 C136 H136 120.0 . . ?
C136 C135 H135 120.0 . . ?
C136 C135 C134 120.0 . . ?
C134 C135 H135 120.0 . . ?
C135 C134 H134 120.0 . . ?
N16 C134 C135 120.0 . . ?
N16 C134 H134 120.0 . . ?
C134 N16 Pd4 115.1(9) . . ?
C134 N16 C133 120.0 . . ?
C133 N16 Pd4 124.5(9) . . ?
C132 C133 H133 120.0 . . ?
N16 C133 C132 120.0 . . ?
N16 C133 H133 120.0 . . ?

loop_
_geom_bond_atom_site_label_1
_geom_bond_atom_site_label_2
_geom_bond_distance
_geom_bond_site_symmetry_2
_geom_bond_publ_flag
Pd1 N1 1.999(11) . ?
Pd1 N3 1.986(8) . ?
Pd1 N5 2.004(7) . ?
Pd1 N7 1.963(8) . ?
Pd2 N2 2.009(11) . ?
Pd2 N4 1.983(10) . ?
Pd2 N9 1.958(10) . ?
Pd2 N11 1.996(9) . ?
Pd3 N6 1.967(18) . ?
Pd3 N10 1.950(10) . ?
Pd3 N13 2.171(13) . ?
Pd3 N15 1.985(10) . ?
Pd4 N8 1.954(9) . ?
Pd4 N14 2.014(13) . ?
Pd4 N12 2.047(9) . ?
Pd4 N16 1.954(10) . ?
N1 C1 1.3900 . ?
N1 C5 1.3900 . ?
C1 H1 0.9500 . ?
C1 C2 1.3900 . ?
C2 H2 0.9500 . ?
C2 C3 1.3900 . ?
C3 H3 0.9500 . ?
C3 C4 1.3900 . ?
C4 C5 1.3900 . ?
C4 C6 1.500(10) . ?
C5 H5 0.9500 . ?
N2 C9 1.3900 . ?
N2 C10 1.3900 . ?
C9 H9 0.9500 . ?
C9 C8 1.3900 . ?
C8 C12 1.3900 . ?
C8 C7 1.509(10) . ?
C12 H12 0.9500 . ?
C12 C11 1.3900 . ?
C11 H11 0.9500 . ?
C11 C10 1.3900 . ?
C10 H10 0.9500 . ?
N3 C13 1.3900 . ?
N3 C17 1.3900 . ?
C13 H13 0.9500 . ?
C13 C14 1.3900 . ?
C14 H14 0.9500 . ?
C14 C15 1.3900 . ?
C15 H15 0.9500 . ?
C15 C16 1.3900 . ?
C16 C17 1.3900 . ?
C16 C18 1.472(8) . ?
C17 H17 0.9500 . ?
N4 C25 1.3900 . ?
N4 C26 1.3900 . ?
C25 H25 0.9500 . ?
C25 C24 1.3900 . ?
C24 C28 1.3900 . ?
C24 C22 1.476(9) . ?
C28 H28 0.9500 . ?
C28 C27 1.3900 . ?
C27 H27 0.9500 . ?
C27 C26 1.3900 . ?
C26 H26 0.9500 . ?
N5 C33 1.3900 . ?
N5 C29 1.3900 . ?
C33 H33 0.9500 . ?
C33 C32 1.3900 . ?
C32 H32 0.9500 . ?
C32 C31 1.3900 . ?
C31 C30 1.3900 . ?
C31 C34 1.465(9) . ?
C30 H30 0.9500 . ?
C30 C29 1.3900 . ?
C29 H29 0.9500 . ?
N6 C46 1.37(3) . ?
N6 C47 1.41(2) . ?
N8 C66 1.3900 . ?
N8 C67 1.3900 . ?
C66 H66 0.9500 . ?
C66 C65 1.3900 . ?
C65 H65 0.9500 . ?
C65 C64 1.3900 . ?
C64 C68 1.3900 . ?
C64 C63 1.476(9) . ?
C68 H68 0.9500 . ?
C68 C67 1.3900 . ?
C67 H67 0.9500 . ?
N9 C69 1.3900 . ?
N9 C73 1.3900 . ?
C69 H69 0.9500 . ?
C69 C70 1.3900 . ?
C70 H70 0.9500 . ?
C70 C71 1.3900 . ?
C71 C72 1.3900 . ?
C71 C74 1.487(9) . ?
C72 H72 0.9500 . ?
C72 C73 1.3900 . ?
C73 H73 0.9500 . ?
N10 C87 1.3900 . ?
N10 C86 1.3900 . ?
C87 H87 0.9500 . ?
C87 C88 1.3900 . ?
C88 H88 0.9500 . ?
C88 C84 1.3900 . ?
C84 C85 1.3900 . ?
C84 C83 1.481(9) . ?
C85 H85 0.9500 . ?
C85 C86 1.3900 . ?
C86 H86 0.9500 . ?
N11 C93 1.3900 . ?
N11 C89 1.3900 . ?
C93 H93 0.9500 . ?
C93 C92 1.3900 . ?
C92 H92 0.9500 . ?
C92 C91 1.3900 . ?
C91 C90 1.3900 . ?
C91 C94 1.473(9) . ?
C90 H90 0.9500 . ?
C90 C89 1.3900 . ?
C89 H89 0.9500 . ?
N13 C109 1.3900 . ?
N13 C113 1.3900 . ?
C109 H109 0.9500 . ?
C109 C110 1.3900 . ?
C110 H110 0.9500 . ?
C110 C111 1.3900 . ?
C111 H111 0.9500 . ?
C111 C112 1.3900 . ?
C112 C113 1.3900 . ?
C112 C114 1.529(10) . ?
C113 H113 0.9500 . ?
N14 C117 1.3900 . ?
N14 C118 1.3900 . ?
C117 H117 0.9500 . ?
C117 C116 1.3900 . ?
C116 C120 1.3900 . ?
C116 C115 1.534(10) . ?
C120 H120 0.9500 . ?
C120 C119 1.3900 . ?
C119 H119 0.9500 . ?
C119 C118 1.3900 . ?
C118 H118 0.9500 . ?
N15 C121 1.3900 . ?
N15 C125 1.3900 . ?
C121 H121 0.9500 . ?
C121 C122 1.3900 . ?
C122 H122 0.9500 . ?
C122 C123 1.3900 . ?
C123 H123 0.9500 . ?
C123 C124 1.3900 . ?
C124 C125 1.3900 . ?
C124 C126 1.451(9) . ?
C125 H125 0.9500 . ?
C6 C7 1.147(10) . ?
C18 C23 1.3900 . ?
C18 C19 1.3900 . ?
C23 H23 0.9500 . ?
C23 C22 1.3900 . ?
C22 C21 1.3900 . ?
C21 H21 0.9500 . ?
C21 C20 1.3900 . ?
C20 H20 0.9500 . ?
C20 C19 1.3900 . ?
C19 H19 0.9500 . ?
C34 C35 1.128(9) . ?
C35 C36 1.480(9) . ?
C36 C37 1.3900 . ?
C36 C41 1.3900 . ?
C37 H37 0.9500 . ?
C37 C38 1.3900 . ?
C38 H38 0.9500 . ?
C38 C39 1.3900 . ?
C39 H39 0.9500 . ?
C39 C40 1.3900 . ?
C40 C41 1.3900 . ?
C40 C42 1.486(10) . ?
C41 H41 0.9500 . ?
C42 C43 1.150(9) . ?
C43 C44 1.498(10) . ?
C44 C45 1.38(3) . ?
C44 C48 1.34(3) . ?
C45 H45 0.9500 . ?
C45 C46 1.39(3) . ?
C46 H46 0.9500 . ?
C47 H47 0.9500 . ?
C47 C48 1.31(3) . ?
C48 H48 0.9500 . ?
C51 C50 1.3900 . ?
C51 C52 1.3900 . ?
C51 C54 1.483(9) . ?
C50 H50 0.9500 . ?
C50 C49 1.3900 . ?
C49 H49 0.9500 . ?
C49 N7 1.3900 . ?
N7 C53 1.3900 . ?
C53 H53 0.9500 . ?
C53 C52 1.3900 . ?
C52 H52 0.9500 . ?
C54 C55 1.128(9) . ?
C55 C56 1.473(9) . ?
C60 C59 1.3900 . ?
C60 C61 1.3900 . ?
C60 C62 1.479(9) . ?
C59 H59 0.9500 . ?
C59 C58 1.3900 . ?
C58 H58 0.9500 . ?
C58 C57 1.3900 . ?
C57 H57 0.9500 . ?
C57 C56 1.3900 . ?
C56 C61 1.3900 . ?
C61 H61 0.9500 . ?
C62 C63 1.136(9) . ?
C74 C75 1.140(9) . ?
C75 C76 1.486(9) . ?
C80 C81 1.3900 . ?
C80 C79 1.3900 . ?
C80 C82 1.481(9) . ?
C81 H81 0.9500 . ?
C81 C76 1.3900 . ?
C76 C77 1.3900 . ?
C77 H77 0.9500 . ?
C77 C78 1.3900 . ?
C78 H78 0.9500 . ?
C78 C79 1.3900 . ?
C79 H79 0.9500 . ?
C82 C83 1.147(9) . ?
C94 C95 1.129(9) . ?
C95 C96 1.485(9) . ?
C96 C101 1.3900 . ?
C96 C97 1.3900 . ?
C101 H101 0.9500 . ?
C101 C100 1.3900 . ?
C100 C99 1.3900 . ?
C100 C102 1.467(9) . ?
C99 H99 0.9500 . ?
C99 C98 1.3900 . ?
C98 H98 0.9500 . ?
C98 C97 1.3900 . ?
C97 H97 0.9500 . ?
C102 C103 1.124(9) . ?
C103 C104 1.464(9) . ?
C104 C108 1.3900 . ?
C104 C105 1.3900 . ?
C108 H108 0.9500 . ?
C108 C107 1.3900 . ?
C107 H107 0.9500 . ?
C107 N12 1.3900 . ?
N12 C106 1.3900 . ?
C106 H106 0.9500 . ?
C106 C105 1.3900 . ?
C105 H105 0.9500 . ?
C114 C115 1.181(10) . ?
C126 C127 1.3900 . ?
C126 C131 1.3900 . ?
C127 H127 0.9500 . ?
C127 C128 1.3900 . ?
C128 H128 0.9500 . ?
C128 C129 1.3900 . ?
C129 H129 0.9500 . ?
C129 C130 1.3900 . ?
C130 C131 1.3900 . ?
C130 C132 1.436(9) . ?
C131 H131 0.9500 . ?
C132 C136 1.3900 . ?
C132 C133 1.3900 . ?
C136 H136 0.9500 . ?
C136 C135 1.3900 . ?
C135 H135 0.9500 . ?
C135 C134 1.3900 . ?
C134 H134 0.9500 . ?
C134 N16 1.3900 . ?
N16 C133 1.3900 . ?
C133 H133 0.9500 . ?

loop_
_geom_torsion_atom_site_label_1
_geom_torsion_atom_site_label_2
_geom_torsion_atom_site_label_3
_geom_torsion_atom_site_label_4
_geom_torsion
_geom_torsion_site_symmetry_1
_geom_torsion_site_symmetry_2
_geom_torsion_site_symmetry_3
_geom_torsion_site_symmetry_4
_geom_torsion_publ_flag
Pd1 N1 C1 C2 -167.7(9) . . . . ?
Pd1 N1 C5 C4 168.2(8) . . . . ?
Pd1 N3 C13 C14 -177.3(8) . . . . ?
Pd1 N3 C17 C16 177.3(8) . . . . ?
Pd1 N5 C33 C32 -174.2(8) . . . . ?
Pd1 N5 C29 C30 174.0(9) . . . . ?
Pd1 N7 C53 C52 176.0(7) . . . . ?
Pd2 N2 C9 C8 -175.4(9) . . . . ?
Pd2 N2 C10 C11 175.4(9) . . . . ?
Pd2 N4 C25 C24 -176.9(8) . . . . ?
Pd2 N4 C26 C27 177.1(8) . . . . ?
Pd2 N9 C69 C70 -172.4(9) . . . . ?
Pd2 N9 C73 C72 171.9(9) . . . . ?
Pd2 N11 C93 C92 -178.4(9) . . . . ?
Pd2 N11 C89 C90 178.4(8) . . . . ?
Pd3 N6 C46 C45 -171.2(17) . . . . ?
Pd3 N6 C47 C48 178.2(18) . . . . ?
Pd3 N10 C87 C88 167.8(9) . . . . ?
Pd3 N10 C86 C85 -168.2(9) . . . . ?
Pd3 N13 C109 C110 177.3(9) . . . . ?
Pd3 N13 C113 C112 -177.2(9) . . . . ?
Pd3 N15 C121 C122 -171.5(10) . . . . ?
Pd3 N15 C125 C124 171.7(10) . . . . ?
Pd4 N8 C66 C65 179.6(9) . . . . ?
Pd4 N8 C67 C68 -179.6(9) . . . . ?
Pd4 N14 C117 C116 171.9(13) . . . . ?
Pd4 N14 C118 C119 -172.3(12) . . . . ?
Pd4 N12 C106 C105 176.3(8) . . . . ?
Pd4 N16 C133 C132 -172.3(10) . . . . ?
N1 C1 C2 C3 0.0 . . . . ?
C1 N1 C5 C4 0.0 . . . . ?
C1 C2 C3 C4 0.0 . . . . ?
C2 C3 C4 C5 0.0 . . . . ?
C2 C3 C4 C6 171.2(17) . . . . ?
C3 C4 C5 N1 0.0 . . . . ?
C3 C4 C6 C7 169(13) . . . . ?
C5 N1 C1 C2 0.0 . . . . ?
C5 C4 C6 C7 -19(15) . . . . ?
N2 C9 C8 C12 0.0 . . . . ?
N2 C9 C8 C7 -179.3(15) . . . . ?
C9 N2 C10 C11 0.0 . . . . ?
C9 C8 C12 C11 0.0 . . . . ?
C8 C12 C11 C10 0.0 . . . . ?
C12 C11 C10 N2 0.0 . . . . ?
C10 N2 C9 C8 0.0 . . . . ?
N3 C13 C14 C15 0.0 . . . . ?
C13 N3 C17 C16 0.0 . . . . ?
C13 C14 C15 C16 0.0 . . . . ?
C14 C15 C16 C17 0.0 . . . . ?
C14 C15 C16 C18 -179.9(13) . . . . ?
C15 C16 C17 N3 0.0 . . . . ?
C15 C16 C18 C23 136.7(9) . . . . ?
C15 C16 C18 C19 -46.9(11) . . . . ?
C16 C18 C23 C22 176.3(12) . . . . ?
C16 C18 C19 C20 -176.6(11) . . . . ?
C17 N3 C13 C14 0.0 . . . . ?
C17 C16 C18 C23 -43.2(13) . . . . ?
C17 C16 C18 C19 133.2(8) . . . . ?
N4 C25 C24 C28 0.0 . . . . ?
N4 C25 C24 C22 178.8(13) . . . . ?
C25 N4 C26 C27 0.0 . . . . ?
C25 C24 C28 C27 0.0 . . . . ?
C25 C24 C22 C23 42.9(12) . . . . ?
C25 C24 C22 C21 -143.1(8) . . . . ?
C24 C28 C27 C26 0.0 . . . . ?
C24 C22 C21 C20 -173.8(13) . . . . ?
C28 C24 C22 C23 -138.4(8) . . . . ?
C28 C24 C22 C21 35.7(14) . . . . ?
C28 C27 C26 N4 0.0 . . . . ?
C26 N4 C25 C24 0.0 . . . . ?
N5 C33 C32 C31 0.0 . . . . ?
C33 N5 C29 C30 0.0 . . . . ?
C33 C32 C31 C30 0.0 . . . . ?
C33 C32 C31 C34 179.6(15) . . . . ?
C32 C31 C30 C29 0.0 . . . . ?
C32 C31 C34 C35 -53(11) . . . . ?
C31 C30 C29 N5 0.0 . . . . ?
C30 C31 C34 C35 126(11) . . . . ?
C29 N5 C33 C32 0.0 . . . . ?
N6 C47 C48 C44 -9(4) . . . . ?
N8 C66 C65 C64 0.0 . . . . ?
C66 N8 C67 C68 0.0 . . . . ?
C66 C65 C64 C68 0.0 . . . . ?
C66 C65 C64 C63 175.3(15) . . . . ?
C65 C64 C68 C67 0.0 . . . . ?
C64 C68 C67 N8 0.0 . . . . ?
C67 N8 C66 C65 0.0 . . . . ?
N9 C69 C70 C71 0.0 . . . . ?
C69 N9 C73 C72 0.0 . . . . ?
C69 C70 C71 C72 0.0 . . . . ?
C69 C70 C71 C74 173.2(16) . . . . ?
C70 C71 C72 C73 0.0 . . . . ?
C71 C72 C73 N9 0.0 . . . . ?
C73 N9 C69 C70 0.0 . . . . ?
N10 C87 C88 C84 0.0 . . . . ?
C87 N10 C86 C85 0.0 . . . . ?
C87 C88 C84 C85 0.0 . . . . ?
C87 C88 C84 C83 -179.2(15) . . . . ?
C88 C84 C85 C86 0.0 . . . . ?
C88 C84 C83 C82 82(7) . . . . ?
C84 C85 C86 N10 0.0 . . . . ?
C85 C84 C83 C82 -97(7) . . . . ?
C86 N10 C87 C88 0.0 . . . . ?
N11 C93 C92 C91 0.0 . . . . ?
C93 N11 C89 C90 0.0 . . . . ?
C93 C92 C91 C90 0.0 . . . . ?
C93 C92 C91 C94 -178.7(15) . . . . ?
C92 C91 C90 C89 0.0 . . . . ?
C92 C91 C94 C95 -25(13) . . . . ?
C91 C90 C89 N11 0.0 . . . . ?
C90 C91 C94 C95 156(12) . . . . ?
C89 N11 C93 C92 0.0 . . . . ?
N13 C109 C110 C111 0.0 . . . . ?
C109 N13 C113 C112 0.0 . . . . ?
C109 C110 C111 C112 0.0 . . . . ?
C110 C111 C112 C113 0.0 . . . . ?
C110 C111 C112 C114 159(2) . . . . ?
C111 C112 C113 N13 0.0 . . . . ?
C113 N13 C109 C110 0.0 . . . . ?
N14 C117 C116 C120 0.0 . . . . ?
N14 C117 C116 C115 168.2(19) . . . . ?
C117 N14 C118 C119 0.0 . . . . ?
C117 C116 C120 C119 0.0 . . . . ?
C117 C116 C115 C114 -5(12) . . . . ?
C116 C120 C119 C118 0.0 . . . . ?
C120 C116 C115 C114 161(10) . . . . ?
C120 C119 C118 N14 0.0 . . . . ?
C118 N14 C117 C116 0.0 . . . . ?
N15 C121 C122 C123 0.0 . . . . ?
C121 N15 C125 C124 0.0 . . . . ?
C121 C122 C123 C124 0.0 . . . . ?
C122 C123 C124 C125 0.0 . . . . ?
C122 C123 C124 C126 175.5(13) . . . . ?
C123 C124 C125 N15 0.0 . . . . ?
C123 C124 C126 C127 -31.4(14) . . . . ?
C123 C124 C126 C131 140.1(8) . . . . ?
C124 C126 C127 C128 171.3(14) . . . . ?
C124 C126 C131 C130 -171.6(14) . . . . ?
C125 N15 C121 C122 0.0 . . . . ?
C125 C124 C126 C127 144.0(9) . . . . ?
C125 C124 C126 C131 -44.5(14) . . . . ?
C6 C4 C5 N1 -172.1(15) . . . . ?
C7 C8 C12 C11 179(2) . . . . ?
C18 C16 C17 N3 179.9(13) . . . . ?
C18 C23 C22 C24 174.2(13) . . . . ?
C18 C23 C22 C21 0.0 . . . . ?
C23 C18 C19 C20 0.0 . . . . ?
C23 C22 C21 C20 0.0 . . . . ?
C22 C24 C28 C27 -178.8(13) . . . . ?
C22 C21 C20 C19 0.0 . . . . ?
C21 C20 C19 C18 0.0 . . . . ?
C19 C18 C23 C22 0.0 . . . . ?
C34 C31 C30 C29 -179.6(14) . . . . ?
C35 C36 C37 C38 170.8(17) . . . . ?
C35 C36 C41 C40 -171.2(17) . . . . ?
C36 C37 C38 C39 0.0 . . . . ?
C37 C36 C41 C40 0.0 . . . . ?
C37 C38 C39 C40 0.0 . . . . ?
C38 C39 C40 C41 0.0 . . . . ?
C38 C39 C40 C42 173.3(18) . . . . ?
C39 C40 C41 C36 0.0 . . . . ?
C39 C40 C42 C43 98(12) . . . . ?
C41 C36 C37 C38 0.0 . . . . ?
C41 C40 C42 C43 -88(12) . . . . ?
C42 C40 C41 C36 -173.6(17) . . . . ?
C43 C44 C45 C46 177(2) . . . . ?
C43 C44 C48 C47 -169(2) . . . . ?
C44 C45 C46 N6 -4(4) . . . . ?
C45 C44 C48 C47 2(4) . . . . ?
C46 N6 C47 C48 9(3) . . . . ?
C47 N6 C46 C45 -2(3) . . . . ?
C48 C44 C45 C46 4(4) . . . . ?
C51 C50 C49 N7 0.0 . . . . ?
C50 C51 C52 C53 0.0 . . . . ?
C50 C49 N7 Pd1 -176.0(7) . . . . ?
C50 C49 N7 C53 0.0 . . . . ?
C49 N7 C53 C52 0.0 . . . . ?
N7 C53 C52 C51 0.0 . . . . ?
C52 C51 C50 C49 0.0 . . . . ?
C54 C51 C50 C49 174.9(12) . . . . ?
C54 C51 C52 C53 -175.1(12) . . . . ?
C55 C56 C61 C60 -172.5(16) . . . . ?
C60 C59 C58 C57 0.0 . . . . ?
C59 C60 C61 C56 0.0 . . . . ?
C59 C58 C57 C56 0.0 . . . . ?
C58 C57 C56 C55 172.5(16) . . . . ?
C58 C57 C56 C61 0.0 . . . . ?
C57 C56 C61 C60 0.0 . . . . ?
C61 C60 C59 C58 0.0 . . . . ?
C62 C60 C59 C58 177.5(18) . . . . ?
C62 C60 C61 C56 -177.7(17) . . . . ?
C63 C64 C68 C67 -175.1(16) . . . . ?
C74 C71 C72 C73 -173.8(15) . . . . ?
C74 C75 C76 C81 -164(15) . . . . ?
C74 C75 C76 C77 25(16) . . . . ?
C75 C76 C77 C78 169.6(19) . . . . ?
C80 C81 C76 C75 -171.2(16) . . . . ?
C80 C81 C76 C77 0.0 . . . . ?
C81 C80 C79 C78 0.0 . . . . ?
C81 C76 C77 C78 0.0 . . . . ?
C76 C77 C78 C79 0.0 . . . . ?
C77 C78 C79 C80 0.0 . . . . ?
C79 C80 C81 C76 0.0 . . . . ?
C82 C80 C81 C76 -173.0(18) . . . . ?
C82 C80 C79 C78 172.6(19) . . . . ?
C83 C84 C85 C86 179.1(16) . . . . ?
C94 C91 C90 C89 178.8(14) . . . . ?
C95 C96 C101 C100 -176.4(14) . . . . ?
C95 C96 C97 C98 176.2(15) . . . . ?
C96 C101 C100 C99 0.0 . . . . ?
C96 C101 C100 C102 -179.1(14) . . . . ?
C101 C96 C97 C98 0.0 . . . . ?
C101 C100 C99 C98 0.0 . . . . ?
C100 C99 C98 C97 0.0 . . . . ?
C99 C98 C97 C96 0.0 . . . . ?
C97 C96 C101 C100 0.0 . . . . ?
C102 C100 C99 C98 179.0(15) . . . . ?
C102 C103 C104 C108 28(11) . . . . ?
C102 C103 C104 C105 -160(10) . . . . ?
C103 C104 C108 C107 171.7(13) . . . . ?
C103 C104 C105 C106 -171.6(13) . . . . ?
C104 C108 C107 N12 0.0 . . . . ?
C108 C104 C105 C106 0.0 . . . . ?
C108 C107 N12 Pd4 -176.4(8) . . . . ?
C108 C107 N12 C106 0.0 . . . . ?
C107 N12 C106 C105 0.0 . . . . ?
N12 C106 C105 C104 0.0 . . . . ?
C105 C104 C108 C107 0.0 . . . . ?
C114 C112 C113 N13 -164.4(16) . . . . ?
C115 C116 C120 C119 -165(3) . . . . ?
C126 C124 C125 N15 -175.3(13) . . . . ?
C126 C127 C128 C129 0.0 . . . . ?
C127 C126 C131 C130 0.0 . . . . ?
C127 C128 C129 C130 0.0 . . . . ?
C128 C129 C130 C131 0.0 . . . . ?
C128 C129 C130 C132 177.1(14) . . . . ?
C129 C130 C131 C126 0.0 . . . . ?
C129 C130 C132 C136 43.5(15) . . . . ?
C129 C130 C132 C133 -133.9(9) . . . . ?
C130 C132 C136 C135 -177.4(14) . . . . ?
C130 C132 C133 N16 177.5(13) . . . . ?
C131 C126 C127 C128 0.0 . . . . ?
C131 C130 C132 C136 -139.4(9) . . . . ?
C131 C130 C132 C133 43.2(14) . . . . ?
C132 C130 C131 C126 -177.2(14) . . . . ?
C132 C136 C135 C134 0.0 . . . . ?
C136 C132 C133 N16 0.0 . . . . ?
C136 C135 C134 N16 0.0 . . . . ?
C135 C134 N16 Pd4 173.0(9) . . . . ?
C135 C134 N16 C133 0.0 . . . . ?
C134 N16 C133 C132 0.0 . . . . ?
C133 C132 C136 C135 0.0 . . . . ?

loop_
_exptl_oxdiff_crystal_face_indexfrac_h
_exptl_oxdiff_crystal_face_indexfrac_k
_exptl_oxdiff_crystal_face_indexfrac_l
_exptl_oxdiff_crystal_face_x
_exptl_oxdiff_crystal_face_y
_exptl_oxdiff_crystal_face_z
0.0003 0.9997 0.0008 0.0008 -0.0373 0.0631
-0.0003 -0.9997 -0.0008 -0.0008 0.0373 -0.0631
-0.9983 0.0010 -1.0011 -0.0073 0.1094 0.0571
0.9983 -0.0010 1.0011 0.0073 -0.1094 -0.0571
0.0009 0.0012 -1.0008 0.0394 0.0475 0.0241
-0.0009 -0.0012 1.0008 -0.0394 -0.0475 -0.0241
-0.9977 2.0004 -0.9994 -0.0057 0.0349 0.1833
-0.9989 -1.9984 -1.0028 -0.0089 0.1840 -0.0691
0.9989 1.9984 1.0028 0.0089 -0.1840 0.0691
-1.0016 -2.0019 1.9997 -0.1270 0.0416 -0.1414
-0.9992 -0.0002 -0.0002 -0.0467 0.0620 0.0330
0.9992 0.0002 0.0002 0.0467 -0.0620 -0.0330
-1.0003 1.9970 2.0031 -0.1239 -0.1076 0.1111
-1.0001 -0.0013 1.0006 -0.0861 0.0145 0.0089
1.0001 0.0013 -1.0006 0.0861 -0.0145 -0.0089

loop_
_smtbx_masks_void_nr
_smtbx_masks_void_average_x
_smtbx_masks_void_average_y
_smtbx_masks_void_average_z
_smtbx_masks_void_volume
_smtbx_masks_void_count_electrons
_smtbx_masks_void_content
1 -0.413 -0.403 -0.181 4931.1 1367.0 '16 BF4'
